data_7124164
loop_
_publ_author_name
'Mayer, Kerstin'
'Klein, Wilhelm'
'F\"assler, Thomas F'

_publ_section_title
;
 Zinc as a Versatile Connecting Atom for Zintl Cluster Oligomers
;
_journal_name_full 'Chemical Communications'
_journal_paper_doi 10.1039/C9CC06388A
_journal_year 2019
_chemical_formula_moiety 'C72 H216 Ge36 Si32 Zn, 6(K), 6 (C7 H8)'
_chemical_formula_sum 'C114 H264 Ge36 K6 Si32 Zn'
_chemical_formula_weight 5447.33
_space_group_crystal_system triclinic
_space_group_IT_number 2
_space_group_name_Hall '-P 1'
_space_group_name_H-M_alt 'P -1'
_symmetry_space_group_name_Hall '-P 1'
_symmetry_space_group_name_H-M 'P -1'
_atom_sites_solution_hydrogens mixed
_atom_sites_solution_primary direct
_atom_sites_solution_secondary difmap
_audit_creation_method SHELXL-2014/7
_audit_update_record
;
2019-08-12 deposited with the CCDC.    2019-09-13 downloaded from the CCDC.
;
_cell_angle_alpha 85.691(2)
_cell_angle_beta 88.100(3)
_cell_angle_gamma 70.120(2)
_cell_formula_units_Z 2
_cell_length_a 16.0588(5)
_cell_length_b 22.0076(6)
_cell_length_c 37.9449(12)
_cell_measurement_reflns_used 96742
_cell_measurement_temperature 150(2)
_cell_measurement_theta_max 52.09
_cell_measurement_theta_min 2.97
_cell_volume 12575.1(7)
_computing_cell_refinement 'STOE X-AREA 1.76'
_computing_data_collection 'STOE X-AREA 1.76'
_computing_data_reduction 'STOE X-AREA 1.76'
_computing_molecular_graphics 'DIAMOND 3.2k'
_computing_structure_refinement SHELXL-2014/7
_computing_structure_solution SHELXS-97
_diffrn_ambient_temperature 150(2)
_diffrn_detector Pilatus300K
_diffrn_measured_fraction_theta_full 1.000
_diffrn_measured_fraction_theta_max 0.999
_diffrn_measurement_device_type 'STOE StadiVari'
_diffrn_measurement_method '\w scans'
_diffrn_radiation_collimation '0.6 mm diameter'
_diffrn_radiation_monochromator 'Graded multilayer mirror'
_diffrn_radiation_type 'Mo K\a'
_diffrn_radiation_wavelength 0.71073
_diffrn_reflns_av_R_equivalents 0.0924
_diffrn_reflns_av_unetI/netI 0.0681
_diffrn_reflns_Laue_measured_fraction_full 1.000
_diffrn_reflns_Laue_measured_fraction_max 0.999
_diffrn_reflns_limit_h_max 19
_diffrn_reflns_limit_h_min -19
_diffrn_reflns_limit_k_max 27
_diffrn_reflns_limit_k_min -27
_diffrn_reflns_limit_l_max 46
_diffrn_reflns_limit_l_min -46
_diffrn_reflns_number 251052
_diffrn_reflns_point_group_measured_fraction_full 1.000
_diffrn_reflns_point_group_measured_fraction_max 0.999
_diffrn_reflns_theta_full 25.242
_diffrn_reflns_theta_max 26.000
_diffrn_reflns_theta_min 1.794
_diffrn_source 'Genix 3D HF Mo'
_diffrn_source_current 1.000
_diffrn_source_power 0.050
_diffrn_source_voltage 50
_exptl_absorpt_coefficient_mu 4.600
_exptl_absorpt_correction_T_max 1.000
_exptl_absorpt_correction_T_min 0.656
_exptl_absorpt_correction_type empirical
_exptl_absorpt_process_details 'STOE X-AREA 1.76'
_exptl_crystal_colour red
_exptl_crystal_density_diffrn 1.439
_exptl_crystal_description plate
_exptl_crystal_F_000 5384
_exptl_crystal_size_max 0.1
_exptl_crystal_size_mid 0.1
_exptl_crystal_size_min 0.05
_refine_diff_density_max 1.015
_refine_diff_density_min -1.191
_refine_diff_density_rms 0.143
_refine_ls_extinction_coef 0.00023(3)
_refine_ls_extinction_expression Fc^*^=kFc[1+0.001xFc^2^\l^3^/sin(2\q)]^-1/4^
_refine_ls_extinction_method 'SHELXL-2014/7 (Sheldrick 2014'
_refine_ls_goodness_of_fit_ref 1.083
_refine_ls_hydrogen_treatment constr
_refine_ls_matrix_type full
_refine_ls_number_parameters 1801
_refine_ls_number_reflns 49399
_refine_ls_number_restraints 126
_refine_ls_restrained_S_all 1.085
_refine_ls_R_factor_all 0.0945
_refine_ls_R_factor_gt 0.0573
_refine_ls_shift/su_max 0.001
_refine_ls_shift/su_mean 0.000
_refine_ls_structure_factor_coef Fsqd
_refine_ls_weighting_details 'w=1/[\s^2^(Fo^2^)+(0.0757P)^2^] where P=(Fo^2^+2Fc^2^)/3'
_refine_ls_weighting_scheme calc
_refine_ls_wR_factor_gt 0.1364
_refine_ls_wR_factor_ref 0.1524
_reflns_number_gt 31943
_reflns_number_total 49399
_reflns_threshold_expression 'I > 2\s(I)'
_cod_data_source_file c9cc06388a2.cif
_cod_data_source_block KM638_sq
_cod_database_code 7124164
_shelx_shelxl_version_number 2014/7
_shelx_space_group_comment
;
The symmetry employed for this shelxl refinement is uniquely defined
by the following loop, which should always be used as a source of
symmetry information in preference to the above space-group names.
They are only intended as comments.
;
_platon_squeeze_void_probe_radius 1.20

loop_
_space_group_symop_operation_xyz
'x, y, z'
'-x, -y, -z'

loop_
_atom_site_label
_atom_site_type_symbol
_atom_site_fract_x
_atom_site_fract_y
_atom_site_fract_z
_atom_site_U_iso_or_equiv
_atom_site_adp_type
_atom_site_occupancy
_atom_site_site_symmetry_order
_atom_site_calc_flag
_atom_site_refinement_flags_posn
_atom_site_refinement_flags_adp
_atom_site_refinement_flags_occupancy
_atom_site_disorder_assembly
_atom_site_disorder_group
K1A K 0.250(2) 0.4579(3) 0.43300(18) 0.079(5) Uani 0.53(5) 1 d . . P . .
K1B K 0.307(3) 0.4572(3) 0.43290(19) 0.085(8) Uani 0.47(5) 1 d . . P . .
K2 K 0.10366(15) 0.68329(8) 0.20624(5) 0.0663(6) Uani 1 1 d . . . . .
K3 K 0.36070(15) 0.28017(9) 0.08955(5) 0.0706(6) Uani 1 1 d . . . . .
K4 K 0.53769(15) 0.05049(8) 0.32141(5) 0.0689(6) Uani 1 1 d . . . . .
K5 K 0.53777(11) 0.35311(8) 0.29945(5) 0.0495(4) Uani 1 1 d . . . . .
K6 K 0.21022(11) 0.26345(7) 0.25108(5) 0.0499(4) Uani 1 1 d . . . . .
Zn Zn 0.32515(5) 0.37224(3) 0.26500(2) 0.03148(17) Uani 1 1 d . . . . .
Ge1 Ge 0.31852(5) 0.47563(3) 0.29022(2) 0.03299(16) Uani 1 1 d . . . . .
Ge2 Ge 0.36886(5) 0.51302(3) 0.34500(2) 0.03677(17) Uani 1 1 d . . . . .
Ge3 Ge 0.21469(5) 0.48621(3) 0.34440(2) 0.03455(16) Uani 1 1 d . . . . .
Ge4 Ge 0.16200(5) 0.55385(3) 0.27482(2) 0.03442(16) Uani 1 1 d . . . . .
Ge5 Ge 0.30997(5) 0.58878(3) 0.26693(2) 0.03791(17) Uani 1 1 d . . . . .
Ge6 Ge 0.16220(5) 0.67334(3) 0.29008(2) 0.03851(18) Uani 1 1 d . . . . .
Ge7 Ge 0.29905(5) 0.63469(3) 0.32809(2) 0.03836(18) Uani 1 1 d . . . . .
Ge8 Ge 0.22760(5) 0.58831(3) 0.37851(2) 0.03936(18) Uani 1 1 d . . . . .
Ge9 Ge 0.10809(5) 0.60293(3) 0.33406(2) 0.03587(17) Uani 1 1 d . . . . .
Ge10 Ge 0.22435(5) 0.41441(3) 0.21354(2) 0.03247(16) Uani 1 1 d . . . . .
Ge11 Ge 0.08021(5) 0.50669(3) 0.20221(2) 0.03593(17) Uani 1 1 d . . . . .
Ge12 Ge 0.24171(5) 0.52223(3) 0.19059(2) 0.03437(16) Uani 1 1 d . . . . .
Ge13 Ge 0.31946(5) 0.40037(3) 0.15660(2) 0.03529(17) Uani 1 1 d . . . . .
Ge14 Ge 0.16960(5) 0.36796(3) 0.16334(2) 0.03727(17) Uani 1 1 d . . . . .
Ge15 Ge 0.20073(5) 0.42369(3) 0.10257(2) 0.03887(17) Uani 1 1 d . . . . .
Ge16 Ge 0.06318(5) 0.47779(3) 0.13901(2) 0.03679(17) Uani 1 1 d . . . . .
Ge17 Ge 0.10033(5) 0.57911(3) 0.14636(2) 0.03701(17) Uani 1 1 d . . . . .
Ge18 Ge 0.25056(5) 0.51209(3) 0.12370(2) 0.03632(17) Uani 1 1 d . . . . .
Ge19 Ge 0.44139(5) 0.28160(3) 0.23400(2) 0.03309(16) Uani 1 1 d . . . . .
Ge20 Ge 0.58901(5) 0.19273(3) 0.24911(2) 0.03735(17) Uani 1 1 d . . . . .
Ge21 Ge 0.43317(5) 0.17054(3) 0.25676(2) 0.03388(16) Uani 1 1 d . . . . .
Ge22 Ge 0.36871(5) 0.23953(3) 0.18571(2) 0.03518(17) Uani 1 1 d . . . . .
Ge23 Ge 0.52152(5) 0.26593(3) 0.17461(2) 0.03631(17) Uani 1 1 d . . . . .
Ge24 Ge 0.49803(5) 0.16506(3) 0.14583(2) 0.03756(17) Uani 1 1 d . . . . .
Ge25 Ge 0.62419(5) 0.14819(3) 0.18772(2) 0.03686(17) Uani 1 1 d . . . . .
Ge26 Ge 0.57863(5) 0.07799(3) 0.23491(2) 0.03780(17) Uani 1 1 d . . . . .
Ge27 Ge 0.43809(5) 0.11610(3) 0.19893(2) 0.03614(17) Uani 1 1 d . . . . .
Ge28 Ge 0.32670(5) 0.30472(3) 0.32343(2) 0.03417(16) Uani 1 1 d . . . . .
Ge29 Ge 0.24656(5) 0.32389(3) 0.38284(2) 0.03709(17) Uani 1 1 d . . . . .
Ge30 Ge 0.40162(5) 0.34659(3) 0.37087(2) 0.03516(17) Uani 1 1 d . . . . .
Ge31 Ge 0.48177(5) 0.21975(3) 0.33608(2) 0.03585(17) Uani 1 1 d . . . . .
Ge32 Ge 0.33019(5) 0.19180(3) 0.34707(2) 0.03732(17) Uani 1 1 d . . . . .
Ge33 Ge 0.46832(5) 0.13974(3) 0.39152(2) 0.03928(18) Uani 1 1 d . . . . .
Ge34 Ge 0.31857(5) 0.20987(3) 0.41326(2) 0.03797(17) Uani 1 1 d . . . . .
Ge35 Ge 0.36818(5) 0.29845(3) 0.43401(2) 0.03892(18) Uani 1 1 d . . . . .
Ge36 Ge 0.50673(5) 0.23978(3) 0.40013(2) 0.03802(17) Uani 1 1 d . . . . .
Si1 Si 0.37971(14) 0.70459(8) 0.33842(6) 0.0450(5) Uani 1 1 d . . . . .
Si2 Si 0.27522(18) 0.79704(11) 0.36055(8) 0.0679(7) Uani 1 1 d . . . . .
Si3 Si 0.49070(18) 0.65289(11) 0.38003(8) 0.0647(7) Uani 1 1 d . . . . .
Si4 Si 0.43880(16) 0.72750(10) 0.28351(7) 0.0554(6) Uani 1 1 d . . . . .
Si5 Si -0.04510(13) 0.62025(9) 0.34563(6) 0.0399(5) Uani 1 1 d . . . . .
Si6 Si -0.12550(14) 0.62753(10) 0.29396(6) 0.0471(5) Uani 1 1 d . . . . .
Si7 Si -0.06289(15) 0.53898(12) 0.38599(7) 0.0557(6) Uani 1 1 d . . . . .
Si8 Si -0.09224(16) 0.72253(11) 0.36886(7) 0.0612(7) Uani 1 1 d . . . . .
Si9 Si -0.07682(13) 0.49181(9) 0.11429(5) 0.0365(4) Uani 1 1 d . . . . .
Si10 Si -0.09307(16) 0.56887(10) 0.06638(6) 0.0491(5) Uani 1 1 d . . . . .
Si11 Si -0.19354(14) 0.53041(11) 0.15460(6) 0.0530(6) Uani 1 1 d . . . . .
Si12 Si -0.07130(16) 0.39209(10) 0.09449(7) 0.0529(6) Uani 1 1 d . . . . .
Si13 Si 0.35656(13) 0.55573(9) 0.09666(5) 0.0397(5) Uani 1 1 d . . . . .
Si14 Si 0.28282(17) 0.61019(13) 0.04515(7) 0.0646(7) Uani 1 1 d . . . . .
Si15 Si 0.38292(16) 0.62908(10) 0.13288(7) 0.0540(6) Uani 1 1 d . . . . .
Si16 Si 0.48757(15) 0.47114(11) 0.08416(6) 0.0514(5) Uani 1 1 d . . . . .
Si17 Si 0.77210(13) 0.11513(9) 0.16574(6) 0.0400(5) Uani 1 1 d . . . . .
Si18 Si 0.86612(15) 0.08964(12) 0.21486(7) 0.0574(6) Uani 1 1 d . . . . .
Si19 Si 0.78921(17) 0.02158(10) 0.13611(7) 0.0619(7) Uani 1 1 d . . . . .
Si20 Si 0.79027(15) 0.19897(10) 0.12763(7) 0.0516(6) Uani 1 1 d . . . . .
Si21 Si 0.34232(13) 0.05422(8) 0.19526(6) 0.0382(4) Uani 1 1 d . . . . .
Si22 Si 0.29111(14) 0.02959(9) 0.25152(6) 0.0441(5) Uani 1 1 d . . . . .
Si23 Si 0.43785(16) -0.04170(10) 0.17259(7) 0.0539(6) Uani 1 1 d . . . . .
Si24 Si 0.22510(15) 0.10729(10) 0.15636(6) 0.0497(5) Uani 1 1 d . . . . .
Si25 Si 0.23398(14) 0.16603(9) 0.45342(6) 0.0418(5) Uani 1 1 d . . . . .
Si26 Si 0.3091(2) 0.14700(15) 0.50735(7) 0.0787(9) Uani 1 1 d . . . . .
Si27 Si 0.23438(17) 0.06765(10) 0.43301(7) 0.0562(6) Uani 1 1 d . . . . .
Si28 Si 0.09170(16) 0.24261(11) 0.45921(7) 0.0606(6) Uani 1 1 d . . . . .
Si29 Si 0.65061(13) 0.23864(9) 0.41510(6) 0.0424(5) Uani 1 1 d . . . . .
Si30 Si 0.65157(15) 0.34449(10) 0.41684(7) 0.0543(6) Uani 1 1 d . . . . .
Si31 Si 0.75727(15) 0.18051(10) 0.37520(7) 0.0578(6) Uani 1 1 d . . . . .
Si32 Si 0.6741(2) 0.18428(16) 0.47136(8) 0.0849(10) Uani 1 1 d . . . . .
C1 C 0.1855(7) 0.8338(5) 0.3287(4) 0.129(6) Uani 1 1 d . . . . .
H1A H 0.1467 0.8755 0.3367 0.193 Uiso 1 1 calc R U . . .
H1B H 0.1511 0.8050 0.3269 0.193 Uiso 1 1 calc R U . . .
H1C H 0.2107 0.8407 0.3055 0.193 Uiso 1 1 calc R U . . .
C2 C 0.3218(9) 0.8613(5) 0.3701(4) 0.153(7) Uani 1 1 d . . . . .
H2A H 0.2800 0.8926 0.3849 0.229 Uiso 1 1 calc R U . . .
H2B H 0.3317 0.8836 0.3478 0.229 Uiso 1 1 calc R U . . .
H2C H 0.3782 0.8414 0.3825 0.229 Uiso 1 1 calc R U . . .
C3 C 0.2233(10) 0.7741(6) 0.4015(4) 0.140(6) Uani 1 1 d . U . . .
H3A H 0.1725 0.8112 0.4081 0.210 Uiso 1 1 calc R U . . .
H3B H 0.2667 0.7613 0.4206 0.210 Uiso 1 1 calc R U . . .
H3C H 0.2035 0.7378 0.3973 0.210 Uiso 1 1 calc R U . . .
C4 C 0.4418(9) 0.6237(6) 0.4200(3) 0.119(5) Uani 1 1 d . . . . .
H4A H 0.4858 0.6096 0.4389 0.178 Uiso 1 1 calc R U . . .
H4B H 0.4238 0.5873 0.4144 0.178 Uiso 1 1 calc R U . . .
H4C H 0.3900 0.6589 0.4278 0.178 Uiso 1 1 calc R U . . .
C5 C 0.5771(6) 0.5819(4) 0.3611(3) 0.095(4) Uani 1 1 d . . . . .
H5A H 0.6198 0.5585 0.3795 0.143 Uiso 1 1 calc R U . . .
H5B H 0.6078 0.5971 0.3415 0.143 Uiso 1 1 calc R U . . .
H5C H 0.5488 0.5529 0.3525 0.143 Uiso 1 1 calc R U . . .
C6 C 0.5460(7) 0.7105(5) 0.3937(3) 0.096(4) Uani 1 1 d . . . . .
H6A H 0.5996 0.6862 0.4071 0.143 Uiso 1 1 calc R U . . .
H6B H 0.5052 0.7424 0.4085 0.143 Uiso 1 1 calc R U . . .
H6C H 0.5620 0.7328 0.3726 0.143 Uiso 1 1 calc R U . . .
C7 C 0.3507(7) 0.7625(4) 0.2499(3) 0.079(3) Uani 1 1 d . . . . .
H7A H 0.3779 0.7644 0.2265 0.118 Uiso 1 1 calc R U . . .
H7B H 0.3143 0.8063 0.2557 0.118 Uiso 1 1 calc R U . . .
H7C H 0.3135 0.7353 0.2498 0.118 Uiso 1 1 calc R U . . .
C8 C 0.4986(7) 0.7869(4) 0.2880(3) 0.086(3) Uani 1 1 d . . . . .
H8A H 0.5355 0.7875 0.2669 0.128 Uiso 1 1 calc R U . . .
H8B H 0.5363 0.7738 0.3089 0.128 Uiso 1 1 calc R U . . .
H8C H 0.4553 0.8302 0.2904 0.128 Uiso 1 1 calc R U . . .
C9 C 0.5220(6) 0.6528(4) 0.2661(3) 0.074(3) Uani 1 1 d . . . . .
H9A H 0.5448 0.6640 0.2432 0.111 Uiso 1 1 calc R U . . .
H9B H 0.4935 0.6206 0.2633 0.111 Uiso 1 1 calc R U . . .
H9C H 0.5710 0.6350 0.2828 0.111 Uiso 1 1 calc R U . . .
C10 C -0.2451(6) 0.6777(5) 0.3004(3) 0.083(3) Uani 1 1 d . . . . .
H10A H -0.2794 0.6748 0.2802 0.124 Uiso 1 1 calc R U . . .
H10B H -0.2502 0.7230 0.3025 0.124 Uiso 1 1 calc R U . . .
H10C H -0.2679 0.6615 0.3221 0.124 Uiso 1 1 calc R U . . .
C11 C -0.0837(5) 0.6701(4) 0.2559(2) 0.057(2) Uani 1 1 d . . . . .
H11A H -0.1218 0.6760 0.2353 0.086 Uiso 1 1 calc R U . . .
H11B H -0.0229 0.6439 0.2499 0.086 Uiso 1 1 calc R U . . .
H11C H -0.0849 0.7124 0.2627 0.086 Uiso 1 1 calc R U . . .
C12 C -0.1169(8) 0.5447(4) 0.2816(2) 0.081(3) Uani 1 1 d . . . . .
H12A H -0.1540 0.5486 0.2610 0.122 Uiso 1 1 calc R U . . .
H12B H -0.1372 0.5220 0.3015 0.122 Uiso 1 1 calc R U . . .
H12C H -0.0552 0.5202 0.2759 0.122 Uiso 1 1 calc R U . . .
C13 C -0.0139(6) 0.4564(4) 0.3693(3) 0.073(3) Uani 1 1 d . . . . .
H13A H -0.0163 0.4239 0.3881 0.109 Uiso 1 1 calc R U . . .
H13B H 0.0479 0.4489 0.3623 0.109 Uiso 1 1 calc R U . . .
H13C H -0.0475 0.4531 0.3489 0.109 Uiso 1 1 calc R U . . .
C14 C -0.0060(7) 0.5389(5) 0.4282(3) 0.090(3) Uani 1 1 d . . . . .
H14A H -0.0146 0.5058 0.4453 0.135 Uiso 1 1 calc R U . . .
H14B H -0.0310 0.5816 0.4378 0.135 Uiso 1 1 calc R U . . .
H14C H 0.0575 0.5293 0.4236 0.135 Uiso 1 1 calc R U . . .
C15 C -0.1840(6) 0.5537(5) 0.3948(3) 0.079(3) Uani 1 1 d . . . . .
H15A H -0.1906 0.5194 0.4115 0.119 Uiso 1 1 calc R U . . .
H15B H -0.2133 0.5535 0.3725 0.119 Uiso 1 1 calc R U . . .
H15C H -0.2110 0.5957 0.4048 0.119 Uiso 1 1 calc R U . . .
C16 C -0.0217(8) 0.7236(5) 0.4071(3) 0.104(4) Uani 1 1 d . . . . .
H16A H -0.0504 0.7627 0.4197 0.157 Uiso 1 1 calc R U . . .
H16B H 0.0364 0.7234 0.3983 0.157 Uiso 1 1 calc R U . . .
H16C H -0.0144 0.6852 0.4232 0.157 Uiso 1 1 calc R U . . .
C17 C -0.2111(7) 0.7480(5) 0.3853(3) 0.105(4) Uani 1 1 d . . . . .
H17A H -0.2241 0.7868 0.3984 0.157 Uiso 1 1 calc R U . . .
H17B H -0.2196 0.7129 0.4008 0.157 Uiso 1 1 calc R U . . .
H17C H -0.2510 0.7573 0.3651 0.157 Uiso 1 1 calc R U . . .
C18 C -0.0806(6) 0.7817(4) 0.3332(3) 0.078(3) Uani 1 1 d . . . . .
H18A H -0.0895 0.8233 0.3431 0.117 Uiso 1 1 calc R U . . .
H18B H -0.1249 0.7874 0.3150 0.117 Uiso 1 1 calc R U . . .
H18C H -0.0212 0.7656 0.3227 0.117 Uiso 1 1 calc R U . . .
C19 C -0.1365(7) 0.6530(4) 0.0816(3) 0.079(3) Uani 1 1 d . . . . .
H19A H -0.1350 0.6840 0.0619 0.118 Uiso 1 1 calc R U . . .
H19B H -0.0995 0.6566 0.1008 0.118 Uiso 1 1 calc R U . . .
H19C H -0.1975 0.6623 0.0901 0.118 Uiso 1 1 calc R U . . .
C20 C -0.1721(7) 0.5612(4) 0.0331(3) 0.077(3) Uani 1 1 d . . . . .
H20A H -0.1769 0.5932 0.0131 0.116 Uiso 1 1 calc R U . . .
H20B H -0.2304 0.5688 0.0441 0.116 Uiso 1 1 calc R U . . .
H20C H -0.1501 0.5176 0.0245 0.116 Uiso 1 1 calc R U . . .
C21 C 0.0166(6) 0.5575(4) 0.0447(2) 0.075(3) Uani 1 1 d . . . . .
H21A H 0.0107 0.5924 0.0263 0.113 Uiso 1 1 calc R U . . .
H21B H 0.0375 0.5157 0.0340 0.113 Uiso 1 1 calc R U . . .
H21C H 0.0593 0.5583 0.0624 0.113 Uiso 1 1 calc R U . . .
C22 C -0.1792(6) 0.5974(5) 0.1788(3) 0.080(3) Uani 1 1 d . . . . .
H22A H -0.2226 0.6082 0.1981 0.120 Uiso 1 1 calc R U . . .
H22B H -0.1882 0.6357 0.1624 0.120 Uiso 1 1 calc R U . . .
H22C H -0.1193 0.5834 0.1885 0.120 Uiso 1 1 calc R U . . .
C23 C -0.2016(7) 0.4645(5) 0.1879(3) 0.090(3) Uani 1 1 d . . . . .
H23A H -0.2488 0.4831 0.2050 0.135 Uiso 1 1 calc R U . . .
H23B H -0.1451 0.4449 0.2002 0.135 Uiso 1 1 calc R U . . .
H23C H -0.2152 0.4314 0.1757 0.135 Uiso 1 1 calc R U . . .
C24 C -0.3010(5) 0.5638(4) 0.1295(3) 0.071(3) Uani 1 1 d . . . . .
H24A H -0.3503 0.5796 0.1461 0.107 Uiso 1 1 calc R U . . .
H24B H -0.3093 0.5296 0.1164 0.107 Uiso 1 1 calc R U . . .
H24C H -0.2990 0.5996 0.1128 0.107 Uiso 1 1 calc R U . . .
C25 C -0.1836(6) 0.3977(4) 0.0801(2) 0.067(3) Uani 1 1 d . . . . .
H25A H -0.1811 0.3563 0.0714 0.101 Uiso 1 1 calc R U . . .
H25B H -0.2040 0.4320 0.0611 0.101 Uiso 1 1 calc R U . . .
H25C H -0.2249 0.4077 0.1001 0.101 Uiso 1 1 calc R U . . .
C26 C 0.0059(7) 0.3721(5) 0.0565(3) 0.091(4) Uani 1 1 d . . . . .
H26A H -0.0029 0.3368 0.0445 0.136 Uiso 1 1 calc R U . . .
H26B H 0.0670 0.3584 0.0649 0.136 Uiso 1 1 calc R U . . .
H26C H -0.0054 0.4103 0.0400 0.136 Uiso 1 1 calc R U . . .
C27 C -0.0344(7) 0.3264(4) 0.1301(3) 0.085(4) Uani 1 1 d . U . . .
H27A H -0.0425 0.2872 0.1225 0.128 Uiso 1 1 calc R U . . .
H27B H -0.0695 0.3399 0.1515 0.128 Uiso 1 1 calc R U . . .
H27C H 0.0283 0.3175 0.1349 0.128 Uiso 1 1 calc R U . . .
C28 C 0.1796(6) 0.6759(5) 0.0568(3) 0.100(4) Uani 1 1 d . . . . .
H28A H 0.1443 0.6935 0.0355 0.150 Uiso 1 1 calc R U . . .
H28B H 0.1948 0.7103 0.0670 0.150 Uiso 1 1 calc R U . . .
H28C H 0.1454 0.6584 0.0741 0.150 Uiso 1 1 calc R U . . .
C29 C 0.3495(7) 0.6477(5) 0.0152(2) 0.078(3) Uani 1 1 d . . . . .
H29A H 0.3136 0.6710 -0.0051 0.117 Uiso 1 1 calc R U . . .
H29B H 0.4022 0.6137 0.0070 0.117 Uiso 1 1 calc R U . . .
H29C H 0.3677 0.6780 0.0282 0.117 Uiso 1 1 calc R U . . .
C30 C 0.2546(7) 0.5499(5) 0.0199(3) 0.090(2) Uani 1 1 d . U . . .
H30A H 0.2141 0.5727 0.0007 0.136 Uiso 1 1 calc R U . . .
H30B H 0.2262 0.5255 0.0358 0.136 Uiso 1 1 calc R U . . .
H30C H 0.3089 0.5200 0.0099 0.136 Uiso 1 1 calc R U . . .
C31 C 0.4483(6) 0.5888(5) 0.1728(2) 0.074(3) Uani 1 1 d . . . . .
H31A H 0.4587 0.6214 0.1865 0.111 Uiso 1 1 calc R U . . .
H31B H 0.5053 0.5580 0.1656 0.111 Uiso 1 1 calc R U . . .
H31C H 0.4156 0.5656 0.1873 0.111 Uiso 1 1 calc R U . . .
C32 C 0.2755(7) 0.6873(4) 0.1478(3) 0.096(4) Uani 1 1 d . . . . .
H32A H 0.2841 0.7039 0.1702 0.144 Uiso 1 1 calc R U . . .
H32B H 0.2319 0.6651 0.1513 0.144 Uiso 1 1 calc R U . . .
H32C H 0.2540 0.7234 0.1299 0.144 Uiso 1 1 calc R U . . .
C33 C 0.4473(7) 0.6759(5) 0.1063(3) 0.093(4) Uani 1 1 d . . . . .
H33A H 0.4552 0.7087 0.1207 0.140 Uiso 1 1 calc R U . . .
H33B H 0.4143 0.6972 0.0850 0.140 Uiso 1 1 calc R U . . .
H33C H 0.5054 0.6459 0.0997 0.140 Uiso 1 1 calc R U . . .
C34 C 0.5598(5) 0.5015(4) 0.0527(2) 0.068(2) Uani 1 1 d . . . . .
H34A H 0.6122 0.4651 0.0465 0.101 Uiso 1 1 calc R U . . .
H34B H 0.5784 0.5334 0.0639 0.101 Uiso 1 1 calc R U . . .
H34C H 0.5265 0.5218 0.0312 0.101 Uiso 1 1 calc R U . . .
C35 C 0.5527(6) 0.4338(4) 0.1254(2) 0.071(3) Uani 1 1 d . . . . .
H35A H 0.5974 0.3921 0.1204 0.106 Uiso 1 1 calc R U . . .
H35B H 0.5126 0.4270 0.1441 0.106 Uiso 1 1 calc R U . . .
H35C H 0.5821 0.4628 0.1332 0.106 Uiso 1 1 calc R U . . .
C36 C 0.4590(7) 0.4046(5) 0.0644(3) 0.090(4) Uani 1 1 d . . . . .
H36A H 0.5134 0.3714 0.0569 0.134 Uiso 1 1 calc R U . . .
H36B H 0.4204 0.4227 0.0440 0.134 Uiso 1 1 calc R U . . .
H36C H 0.4282 0.3851 0.0822 0.134 Uiso 1 1 calc R U . . .
C37 C 0.9845(6) 0.0520(6) 0.2023(3) 0.107(4) Uani 1 1 d . . . . .
H37A H 1.0219 0.0526 0.2221 0.161 Uiso 1 1 d R U . . .
H37B H 0.9982 0.0765 0.1816 0.161 Uiso 1 1 d R U . . .
H37C H 0.9959 0.0072 0.1967 0.161 Uiso 1 1 d R U . . .
C38 C 0.8393(8) 0.0289(6) 0.2461(3) 0.116(5) Uani 1 1 d . . . . .
H38A H 0.8875 0.0103 0.2631 0.174 Uiso 1 1 calc R U . . .
H38B H 0.8324 -0.0055 0.2328 0.174 Uiso 1 1 calc R U . . .
H38C H 0.7841 0.0502 0.2588 0.174 Uiso 1 1 calc R U . . .
C39 C 0.8559(8) 0.1631(5) 0.2383(3) 0.098(4) Uani 1 1 d . . . . .
H39A H 0.8876 0.1502 0.2608 0.147 Uiso 1 1 calc R U . . .
H39B H 0.7932 0.1868 0.2429 0.147 Uiso 1 1 calc R U . . .
H39C H 0.8815 0.1910 0.2236 0.147 Uiso 1 1 calc R U . . .
C40 C 0.7557(9) -0.0373(4) 0.1663(3) 0.118(5) Uani 1 1 d . . . . .
H40A H 0.7712 -0.0788 0.1554 0.177 Uiso 1 1 calc R U . . .
H40B H 0.6916 -0.0203 0.1704 0.177 Uiso 1 1 calc R U . . .
H40C H 0.7866 -0.0438 0.1888 0.177 Uiso 1 1 calc R U . . .
C41 C 0.9069(6) -0.0175(4) 0.1219(3) 0.088(3) Uani 1 1 d . . . . .
H41A H 0.9136 -0.0586 0.1117 0.132 Uiso 1 1 calc R U . . .
H41B H 0.9458 -0.0257 0.1423 0.132 Uiso 1 1 calc R U . . .
H41C H 0.9230 0.0113 0.1040 0.132 Uiso 1 1 calc R U . . .
C42 C 0.7187(7) 0.0411(5) 0.0957(3) 0.100(4) Uani 1 1 d . . . . .
H42A H 0.7216 0.0008 0.0855 0.150 Uiso 1 1 calc R U . . .
H42B H 0.7404 0.0675 0.0783 0.150 Uiso 1 1 calc R U . . .
H42C H 0.6573 0.0651 0.1021 0.150 Uiso 1 1 calc R U . . .
C43 C 0.9029(6) 0.1721(4) 0.1070(3) 0.073(3) Uani 1 1 d . . . . .
H43A H 0.9111 0.2082 0.0923 0.109 Uiso 1 1 calc R U . . .
H43B H 0.9090 0.1360 0.0923 0.109 Uiso 1 1 calc R U . . .
H43C H 0.9478 0.1580 0.1256 0.109 Uiso 1 1 calc R U . . .
C44 C 0.7071(7) 0.2226(5) 0.0919(3) 0.083(3) Uani 1 1 d . . . . .
H44A H 0.7233 0.2508 0.0737 0.124 Uiso 1 1 calc R U . . .
H44B H 0.6487 0.2459 0.1017 0.124 Uiso 1 1 calc R U . . .
H44C H 0.7055 0.1838 0.0814 0.124 Uiso 1 1 calc R U . . .
C45 C 0.7748(7) 0.2713(4) 0.1531(3) 0.084(3) Uani 1 1 d . . . . .
H45A H 0.7815 0.3066 0.1372 0.126 Uiso 1 1 calc R U . . .
H45B H 0.8193 0.2602 0.1718 0.126 Uiso 1 1 calc R U . . .
H45C H 0.7154 0.2852 0.1638 0.126 Uiso 1 1 calc R U . . .
C46 C 0.2181(7) 0.1026(4) 0.2729(3) 0.080(3) Uani 1 1 d . . . . .
H46A H 0.1913 0.0891 0.2943 0.120 Uiso 1 1 calc R U . . .
H46B H 0.1714 0.1282 0.2565 0.120 Uiso 1 1 calc R U . . .
H46C H 0.2532 0.1289 0.2792 0.120 Uiso 1 1 calc R U . . .
C47 C 0.3875(6) -0.0069(5) 0.2823(3) 0.077(3) Uani 1 1 d . . . . .
H47A H 0.3656 -0.0081 0.3066 0.116 Uiso 1 1 calc R U . . .
H47B H 0.4262 0.0193 0.2802 0.116 Uiso 1 1 calc R U . . .
H47C H 0.4209 -0.0511 0.2760 0.116 Uiso 1 1 calc R U . . .
C48 C 0.2287(7) -0.0276(4) 0.2493(3) 0.077(3) Uani 1 1 d . . . . .
H48A H 0.2122 -0.0395 0.2732 0.115 Uiso 1 1 calc R U . . .
H48B H 0.2661 -0.0666 0.2382 0.115 Uiso 1 1 calc R U . . .
H48C H 0.1751 -0.0068 0.2352 0.115 Uiso 1 1 calc R U . . .
C49 C 0.5325(6) -0.0809(4) 0.2042(3) 0.083(3) Uani 1 1 d . . . . .
H49A H 0.5811 -0.1125 0.1921 0.124 Uiso 1 1 calc R U . . .
H49B H 0.5122 -0.1029 0.2244 0.124 Uiso 1 1 calc R U . . .
H49C H 0.5534 -0.0476 0.2127 0.124 Uiso 1 1 calc R U . . .
C50 C 0.3803(7) -0.1011(4) 0.1672(3) 0.097(4) Uani 1 1 d . . . . .
H50A H 0.4177 -0.1360 0.1532 0.146 Uiso 1 1 calc R U . . .
H50B H 0.3239 -0.0792 0.1551 0.146 Uiso 1 1 calc R U . . .
H50C H 0.3690 -0.1193 0.1905 0.146 Uiso 1 1 calc R U . . .
C51 C 0.4794(10) -0.0215(5) 0.1288(3) 0.127(5) Uani 1 1 d . . . . .
H51A H 0.5179 -0.0613 0.1188 0.190 Uiso 1 1 calc R U . . .
H51B H 0.5131 0.0076 0.1315 0.190 Uiso 1 1 calc R U . . .
H51C H 0.4292 0.0000 0.1131 0.190 Uiso 1 1 calc R U . . .
C52 C 0.1348(6) 0.1716(4) 0.1787(3) 0.076(3) Uani 1 1 d . . . . .
H52A H 0.0870 0.1932 0.1619 0.114 Uiso 1 1 calc R U . . .
H52B H 0.1587 0.2034 0.1870 0.114 Uiso 1 1 calc R U . . .
H52C H 0.1115 0.1516 0.1989 0.114 Uiso 1 1 calc R U . . .
C53 C 0.2634(7) 0.1484(6) 0.1173(3) 0.100(4) Uani 1 1 d . . . . .
H53A H 0.2178 0.1614 0.0990 0.150 Uiso 1 1 calc R U . . .
H53B H 0.3183 0.1185 0.1078 0.150 Uiso 1 1 calc R U . . .
H53C H 0.2742 0.1868 0.1246 0.150 Uiso 1 1 calc R U . . .
C54 C 0.1779(6) 0.0481(4) 0.1391(2) 0.063(2) Uani 1 1 d . . . . .
H54A H 0.1248 0.0717 0.1253 0.095 Uiso 1 1 calc R U . . .
H54B H 0.1624 0.0228 0.1591 0.095 Uiso 1 1 calc R U . . .
H54C H 0.2220 0.0188 0.1241 0.095 Uiso 1 1 calc R U . . .
C55 C 0.4275(9) 0.0948(8) 0.5007(4) 0.175(8) Uani 1 1 d . . . . .
H55A H 0.4575 0.0834 0.5236 0.263 Uiso 1 1 calc R U . . .
H55B H 0.4574 0.1185 0.4850 0.263 Uiso 1 1 calc R U . . .
H55C H 0.4294 0.0552 0.4900 0.263 Uiso 1 1 calc R U . . .
C56 C 0.3092(8) 0.2230(5) 0.5250(3) 0.104(3) Uani 1 1 d . U . . .
H56A H 0.3382 0.2134 0.5480 0.156 Uiso 1 1 calc R U . . .
H56B H 0.2480 0.2522 0.5276 0.156 Uiso 1 1 calc R U . . .
H56C H 0.3413 0.2439 0.5086 0.156 Uiso 1 1 calc R U . . .
C57 C 0.2516(10) 0.1074(6) 0.5411(3) 0.126(5) Uani 1 1 d . U . . .
H57A H 0.2741 0.1081 0.5647 0.188 Uiso 1 1 calc R U . . .
H57B H 0.2631 0.0624 0.5356 0.188 Uiso 1 1 calc R U . . .
H57C H 0.1877 0.1310 0.5405 0.188 Uiso 1 1 calc R U . . .
C58 C 0.3493(7) 0.0088(4) 0.4337(4) 0.102(4) Uani 1 1 d . . . . .
H58A H 0.3509 -0.0299 0.4221 0.153 Uiso 1 1 calc R U . . .
H58B H 0.3687 -0.0034 0.4582 0.153 Uiso 1 1 calc R U . . .
H58C H 0.3888 0.0287 0.4211 0.153 Uiso 1 1 calc R U . . .
C59 C 0.1939(7) 0.0793(4) 0.3876(2) 0.078(3) Uani 1 1 d . . . . .
H59A H 0.1943 0.0378 0.3797 0.118 Uiso 1 1 calc R U . . .
H59B H 0.2323 0.0961 0.3721 0.118 Uiso 1 1 calc R U . . .
H59C H 0.1333 0.1104 0.3867 0.118 Uiso 1 1 calc R U . . .
C60 C 0.1626(7) 0.0325(4) 0.4620(3) 0.079(3) Uani 1 1 d . . . . .
H60A H 0.1691 -0.0107 0.4548 0.119 Uiso 1 1 calc R U . . .
H60B H 0.1006 0.0606 0.4596 0.119 Uiso 1 1 calc R U . . .
H60C H 0.1807 0.0293 0.4866 0.119 Uiso 1 1 calc R U . . .
C61 C 0.0206(7) 0.2114(5) 0.4912(3) 0.107(4) Uani 1 1 d . . . . .
H61A H -0.0385 0.2441 0.4926 0.161 Uiso 1 1 calc R U . . .
H61B H 0.0477 0.2023 0.5147 0.161 Uiso 1 1 calc R U . . .
H61C H 0.0158 0.1715 0.4830 0.161 Uiso 1 1 calc R U . . .
C62 C 0.0369(6) 0.2607(5) 0.4151(3) 0.091(3) Uani 1 1 d . . . . .
H62A H -0.0224 0.2930 0.4172 0.136 Uiso 1 1 calc R U . . .
H62B H 0.0320 0.2209 0.4068 0.136 Uiso 1 1 calc R U . . .
H62C H 0.0723 0.2777 0.3981 0.136 Uiso 1 1 calc R U . . .
C63 C 0.0984(8) 0.3201(5) 0.4741(3) 0.103(4) Uani 1 1 d . . . . .
H63A H 0.0395 0.3535 0.4729 0.154 Uiso 1 1 calc R U . . .
H63B H 0.1394 0.3343 0.4586 0.154 Uiso 1 1 calc R U . . .
H63C H 0.1198 0.3132 0.4984 0.154 Uiso 1 1 calc R U . . .
C64 C 0.7642(6) 0.3437(5) 0.4292(3) 0.094(4) Uani 1 1 d . . . . .
H64A H 0.7607 0.3873 0.4347 0.142 Uiso 1 1 calc R U . . .
H64B H 0.8054 0.3298 0.4094 0.142 Uiso 1 1 calc R U . . .
H64C H 0.7854 0.3135 0.4499 0.142 Uiso 1 1 calc R U . . .
C65 C 0.5646(7) 0.3902(5) 0.4499(3) 0.097(4) Uani 1 1 d . . . . .
H65A H 0.5659 0.4342 0.4507 0.146 Uiso 1 1 calc R U . . .
H65B H 0.5775 0.3676 0.4734 0.146 Uiso 1 1 calc R U . . .
H65C H 0.5058 0.3921 0.4425 0.146 Uiso 1 1 calc R U . . .
C66 C 0.6244(6) 0.3905(4) 0.3724(3) 0.070(3) Uani 1 1 d . . . . .
H66A H 0.6305 0.4331 0.3734 0.105 Uiso 1 1 calc R U . . .
H66B H 0.5635 0.3958 0.3662 0.105 Uiso 1 1 calc R U . . .
H66C H 0.6652 0.3663 0.3545 0.105 Uiso 1 1 calc R U . . .
C67 C 0.8700(6) 0.1666(6) 0.3930(3) 0.108(4) Uani 1 1 d . . . . .
H67A H 0.9151 0.1416 0.3767 0.163 Uiso 1 1 calc R U . . .
H67B H 0.8763 0.1426 0.4162 0.163 Uiso 1 1 calc R U . . .
H67C H 0.8777 0.2084 0.3955 0.163 Uiso 1 1 calc R U . . .
C68 C 0.7410(7) 0.1028(4) 0.3668(3) 0.094(4) Uani 1 1 d . . . . .
H68A H 0.7833 0.0809 0.3487 0.142 Uiso 1 1 calc R U . . .
H68B H 0.6805 0.1117 0.3586 0.142 Uiso 1 1 calc R U . . .
H68C H 0.7508 0.0748 0.3887 0.142 Uiso 1 1 calc R U . . .
C69 C 0.7471(8) 0.2277(5) 0.3310(3) 0.092(4) Uani 1 1 d . . . . .
H69A H 0.7933 0.2032 0.3149 0.139 Uiso 1 1 calc R U . . .
H69B H 0.7539 0.2696 0.3341 0.139 Uiso 1 1 calc R U . . .
H69C H 0.6887 0.2348 0.3210 0.139 Uiso 1 1 calc R U . . .
C70 C 0.6797(10) 0.0975(6) 0.4669(4) 0.145(6) Uani 1 1 d . . . . .
H70A H 0.6657 0.0792 0.4897 0.218 Uiso 1 1 calc R U . . .
H70B H 0.7395 0.0717 0.4594 0.218 Uiso 1 1 calc R U . . .
H70C H 0.6369 0.0969 0.4492 0.218 Uiso 1 1 calc R U . . .
C71 C 0.7828(8) 0.1809(7) 0.4907(3) 0.134(5) Uani 1 1 d . U . . .
H71A H 0.7950 0.1519 0.5122 0.202 Uiso 1 1 calc R U . . .
H71B H 0.7791 0.2244 0.4965 0.202 Uiso 1 1 calc R U . . .
H71C H 0.8306 0.1647 0.4735 0.202 Uiso 1 1 calc R U . . .
C72 C 0.5836(9) 0.2236(7) 0.5022(3) 0.127(5) Uani 1 1 d . . . . .
H72A H 0.5951 0.2000 0.5255 0.190 Uiso 1 1 calc R U . . .
H72B H 0.5273 0.2232 0.4932 0.190 Uiso 1 1 calc R U . . .
H72C H 0.5805 0.2685 0.5043 0.190 Uiso 1 1 calc R U . . .
C73 C 0.2121(10) 0.5517(6) 0.4939(3) 0.108(5) Uani 1 1 d . U . . .
C74 C 0.3026(9) 0.5354(6) 0.4954(4) 0.111(4) Uani 1 1 d . . . . .
H74 H 0.3290 0.5672 0.4888 0.133 Uiso 1 1 calc R U . . .
C75 C 0.3546(11) 0.4745(7) 0.5062(4) 0.123(5) Uani 1 1 d . U . . .
H75 H 0.4167 0.4653 0.5076 0.147 Uiso 1 1 calc R U . . .
C76 C 0.3206(13) 0.4254(7) 0.5152(3) 0.135(6) Uani 1 1 d . . . . .
H76 H 0.3560 0.3820 0.5220 0.162 Uiso 1 1 calc R U . . .
C77 C 0.2310(13) 0.4464(9) 0.5133(5) 0.153(2) Uani 1 1 d . U . . .
H77 H 0.2034 0.4151 0.5195 0.184 Uiso 1 1 calc R U . . .
C78 C 0.1788(12) 0.5045(9) 0.5041(4) 0.145(6) Uani 1 1 d . U . . .
H78 H 0.1165 0.5139 0.5045 0.174 Uiso 1 1 calc R U . . .
C79 C 0.1579(12) 0.6166(8) 0.4833(5) 0.180(7) Uani 1 1 d . U . . .
H79A H 0.1224 0.6368 0.5035 0.270 Uiso 1 1 calc R U . . .
H79B H 0.1186 0.6159 0.4642 0.270 Uiso 1 1 calc R U . . .
H79C H 0.1958 0.6416 0.4749 0.270 Uiso 1 1 calc R U . . .
C80 C 0.0381(9) 0.8407(4) 0.2095(4) 0.095(4) Uani 1 1 d . U . . .
C81 C -0.0358(8) 0.8268(5) 0.2143(4) 0.100(4) Uani 1 1 d . . . . .
H81 H -0.0661 0.8339 0.2364 0.120 Uiso 1 1 calc R U . . .
C82 C -0.0696(10) 0.8020(6) 0.1878(5) 0.128(6) Uani 1 1 d . U . . .
H82 H -0.1228 0.7926 0.1917 0.154 Uiso 1 1 calc R U . . .
C83 C -0.0222(14) 0.7903(6) 0.1530(5) 0.151(8) Uani 1 1 d . U . . .
H83 H -0.0397 0.7714 0.1342 0.181 Uiso 1 1 calc R U . . .
C84 C 0.0474(11) 0.8097(7) 0.1520(5) 0.134(2) Uani 1 1 d . U . . .
H84 H 0.0782 0.8066 0.1300 0.160 Uiso 1 1 calc R U . . .
C85 C 0.0784(9) 0.8318(6) 0.1764(4) 0.106(2) Uani 1 1 d . U . . .
H85 H 0.1305 0.8425 0.1720 0.127 Uiso 1 1 calc R U . . .
C86 C 0.0798(13) 0.8630(7) 0.2339(5) 0.197(8) Uani 1 1 d . U . . .
H86A H 0.0990 0.8305 0.2538 0.296 Uiso 1 1 calc R U . . .
H86B H 0.0388 0.9034 0.2424 0.296 Uiso 1 1 calc R U . . .
H86C H 0.1315 0.8710 0.2229 0.296 Uiso 1 1 calc R U . . .
C87A C 0.3528(15) 0.1984(12) 0.0220(6) 0.140(6) Uani 0.69(2) 1 d . U P A 1
C93A C 0.287(2) 0.1961(18) 0.0181(8) 0.225(18) Uani 0.69(2) 1 d . . P A 1
H93A H 0.2807 0.1880 -0.0066 0.337 Uiso 0.69(2) 1 calc R U P A 1
H93B H 0.2419 0.2374 0.0236 0.337 Uiso 0.69(2) 1 calc R U P A 1
H93C H 0.2785 0.1610 0.0337 0.337 Uiso 0.69(2) 1 calc R U P A 1
C89A C 0.4089(15) 0.2786(8) 0.0049(4) 0.123(5) Uani 0.69(2) 1 d . U P A 1
H89 H 0.4046 0.3194 -0.0065 0.148 Uiso 0.69(2) 1 calc R U P A 1
C89B C 0.4089(15) 0.2786(8) 0.0049(4) 0.123(5) Uani 0.31(2) 1 d . . P A 2
C93B C 0.403(3) 0.3329(14) -0.0168(9) 0.095(14) Uani 0.31(2) 1 d . . P A 2
H93D H 0.3708 0.3717 -0.0044 0.143 Uiso 0.31(2) 1 calc R U P A 2
H93E H 0.3715 0.3325 -0.0384 0.143 Uiso 0.31(2) 1 calc R U P A 2
H93F H 0.4627 0.3331 -0.0229 0.143 Uiso 0.31(2) 1 calc R U P A 2
C87B C 0.3528(15) 0.1984(12) 0.0220(6) 0.140(6) Uani 0.31(2) 1 d . . P A 2
H87 H 0.3059 0.1812 0.0226 0.168 Uiso 0.31(2) 1 calc R U P A 2
C88 C 0.3369(14) 0.2621(11) 0.0058(4) 0.158(7) Uani 1 1 d . . . . .
H88 H 0.2812 0.2894 -0.0033 0.189 Uiso 1 1 calc R U . A 1
C90 C 0.4895(13) 0.2419(10) 0.0192(4) 0.158(7) Uani 1 1 d . . . . .
H90 H 0.5372 0.2582 0.0174 0.190 Uiso 1 1 calc R U . A 1
C91 C 0.5017(12) 0.1822(8) 0.0357(4) 0.128(2) Uani 1 1 d . U . . .
H91 H 0.5557 0.1553 0.0463 0.154 Uiso 1 1 calc R U . . .
C92 C 0.4231(12) 0.1650(6) 0.0352(3) 0.112(5) Uani 1 1 d . . . . .
H92 H 0.4263 0.1240 0.0460 0.134 Uiso 1 1 calc R U . A 1
C94 C 0.6864(6) -0.0924(4) 0.3090(3) 0.061(2) Uani 1 1 d . . . . .
C95 C 0.6156(8) -0.1091(4) 0.3181(3) 0.079(3) Uani 1 1 d . . . . .
H95 H 0.5919 -0.1288 0.3014 0.094 Uiso 1 1 calc R U . . .
C96 C 0.5767(8) -0.0989(5) 0.3504(4) 0.099(4) Uani 1 1 d . . . . .
H96 H 0.5266 -0.1117 0.3558 0.119 Uiso 1 1 calc R U . . .
C97 C 0.6081(8) -0.0704(5) 0.3756(3) 0.093(4) Uani 1 1 d . . . . .
H97 H 0.5809 -0.0636 0.3983 0.112 Uiso 1 1 calc R U . . .
C98 C 0.6824(7) -0.0516(4) 0.3664(3) 0.072(3) Uani 1 1 d . . . . .
H98 H 0.7062 -0.0317 0.3829 0.086 Uiso 1 1 calc R U . . .
C99 C 0.7205(6) -0.0625(4) 0.3329(3) 0.068(3) Uani 1 1 d . . . . .
H99 H 0.7699 -0.0495 0.3265 0.081 Uiso 1 1 calc R U . . .
C100 C 0.7294(8) -0.1053(5) 0.2736(3) 0.105(4) Uani 1 1 d . . . . .
H10D H 0.7283 -0.1469 0.2665 0.157 Uiso 1 1 calc R U . . .
H10E H 0.7910 -0.1067 0.2747 0.157 Uiso 1 1 calc R U . . .
H10F H 0.6973 -0.0707 0.2562 0.157 Uiso 1 1 calc R U . . .
C101 C 0.7091(5) 0.4064(3) 0.2736(2) 0.054(2) Uani 1 1 d . . . . .
C102 C 0.6368(6) 0.4610(4) 0.2720(3) 0.063(2) Uani 1 1 d . . . . .
H102 H 0.6347 0.4950 0.2864 0.076 Uiso 1 1 calc R U . . .
C103 C 0.5663(6) 0.4689(4) 0.2503(3) 0.071(3) Uani 1 1 d . . . . .
H103 H 0.5160 0.5072 0.2504 0.085 Uiso 1 1 calc R U . . .
C104 C 0.5687(8) 0.4213(5) 0.2282(3) 0.080(3) Uani 1 1 d . . . . .
H104 H 0.5210 0.4270 0.2127 0.096 Uiso 1 1 calc R U . . .
C105 C 0.6404(8) 0.3661(5) 0.2291(3) 0.079(3) Uani 1 1 d . . . . .
H105 H 0.6418 0.3327 0.2143 0.095 Uiso 1 1 calc R U . . .
C106 C 0.7116(7) 0.3575(4) 0.2510(3) 0.068(3) Uani 1 1 d . . . . .
H106 H 0.7616 0.3190 0.2509 0.082 Uiso 1 1 calc R U . . .
C107 C 0.7880(6) 0.3992(5) 0.2966(3) 0.083(3) Uani 1 1 d . . . . .
H10G H 0.8148 0.3538 0.3053 0.125 Uiso 1 1 calc R U . . .
H10H H 0.7683 0.4263 0.3166 0.125 Uiso 1 1 calc R U . . .
H10I H 0.8317 0.4128 0.2826 0.125 Uiso 1 1 calc R U . . .
C108 C 0.0299(6) 0.2650(4) 0.2962(3) 0.074(3) Uani 1 1 d . . . . .
C109 C 0.0035(6) 0.2645(5) 0.2625(3) 0.073(3) Uani 1 1 d . . . . .
H109 H -0.0106 0.2284 0.2558 0.087 Uiso 1 1 calc R U . . .
C110 C -0.0029(6) 0.3139(5) 0.2386(3) 0.077(3) Uani 1 1 d . . . . .
H110 H -0.0212 0.3123 0.2152 0.093 Uiso 1 1 calc R U . . .
C111 C 0.0169(6) 0.3673(4) 0.2476(3) 0.068(3) Uani 1 1 d . . . . .
H111 H 0.0109 0.4026 0.2307 0.082 Uiso 1 1 calc R U . . .
C112 C 0.0453(6) 0.3688(4) 0.2812(3) 0.077(3) Uani 1 1 d . . . . .
H112 H 0.0601 0.4048 0.2874 0.093 Uiso 1 1 calc R U . . .
C113 C 0.0522(6) 0.3187(5) 0.3055(3) 0.082(3) Uani 1 1 d . . . . .
H113 H 0.0720 0.3197 0.3287 0.099 Uiso 1 1 calc R U . . .
C114 C 0.0346(9) 0.2113(6) 0.3227(3) 0.136(6) Uani 1 1 d . U . . .
H11D H -0.0190 0.2232 0.3374 0.204 Uiso 1 1 calc R U . . .
H11E H 0.0866 0.2027 0.3376 0.204 Uiso 1 1 calc R U . . .
H11F H 0.0396 0.1724 0.3106 0.204 Uiso 1 1 calc R U . . .

loop_
_atom_site_aniso_label
_atom_site_aniso_U_11
_atom_site_aniso_U_22
_atom_site_aniso_U_33
_atom_site_aniso_U_23
_atom_site_aniso_U_13
_atom_site_aniso_U_12
K1A 0.130(14) 0.042(2) 0.044(3) -0.0063(17) 0.000(4) 0.000(4)
K1B 0.151(19) 0.035(2) 0.039(3) -0.0040(18) 0.003(5) 0.007(4)
K2 0.0972(16) 0.0370(8) 0.0533(12) -0.0036(8) -0.0085(11) -0.0071(9)
K3 0.0878(16) 0.0519(10) 0.0494(12) -0.0108(9) -0.0033(10) 0.0076(10)
K4 0.0989(17) 0.0358(8) 0.0490(11) -0.0003(8) -0.0032(11) 0.0066(9)
K5 0.0406(9) 0.0591(10) 0.0536(11) 0.0037(8) 0.0016(8) -0.0249(8)
K6 0.0347(9) 0.0407(8) 0.0753(13) -0.0021(8) 0.0083(8) -0.0150(7)
Zn 0.0295(4) 0.0270(3) 0.0376(4) -0.0024(3) 0.0002(3) -0.0091(3)
Ge1 0.0315(4) 0.0254(3) 0.0410(4) -0.0044(3) 0.0018(3) -0.0080(3)
Ge2 0.0305(4) 0.0322(3) 0.0479(5) -0.0046(3) -0.0034(3) -0.0103(3)
Ge3 0.0328(4) 0.0296(3) 0.0423(4) -0.0024(3) 0.0041(3) -0.0122(3)
Ge4 0.0297(4) 0.0308(3) 0.0421(4) -0.0049(3) -0.0011(3) -0.0089(3)
Ge5 0.0359(4) 0.0310(3) 0.0477(5) -0.0010(3) 0.0067(3) -0.0134(3)
Ge6 0.0353(4) 0.0272(3) 0.0510(5) -0.0012(3) -0.0023(3) -0.0081(3)
Ge7 0.0389(4) 0.0305(3) 0.0499(5) -0.0009(3) -0.0048(3) -0.0173(3)
Ge8 0.0413(4) 0.0366(4) 0.0414(4) -0.0073(3) 0.0015(3) -0.0140(3)
Ge9 0.0278(4) 0.0337(3) 0.0436(4) -0.0049(3) 0.0040(3) -0.0070(3)
Ge10 0.0310(4) 0.0291(3) 0.0361(4) -0.0006(3) -0.0005(3) -0.0089(3)
Ge11 0.0286(4) 0.0356(4) 0.0410(4) -0.0016(3) 0.0036(3) -0.0079(3)
Ge12 0.0338(4) 0.0315(3) 0.0397(4) -0.0028(3) 0.0006(3) -0.0136(3)
Ge13 0.0288(4) 0.0337(3) 0.0413(4) -0.0028(3) 0.0039(3) -0.0083(3)
Ge14 0.0367(4) 0.0341(3) 0.0444(5) -0.0024(3) -0.0021(3) -0.0162(3)
Ge15 0.0363(4) 0.0413(4) 0.0390(4) -0.0080(3) 0.0032(3) -0.0123(3)
Ge16 0.0284(4) 0.0361(4) 0.0460(5) -0.0062(3) -0.0005(3) -0.0104(3)
Ge17 0.0334(4) 0.0316(3) 0.0446(5) 0.0012(3) -0.0009(3) -0.0099(3)
Ge18 0.0349(4) 0.0356(4) 0.0392(4) -0.0013(3) 0.0063(3) -0.0139(3)
Ge19 0.0327(4) 0.0255(3) 0.0397(4) -0.0042(3) 0.0029(3) -0.0080(3)
Ge20 0.0301(4) 0.0322(3) 0.0490(5) -0.0048(3) -0.0013(3) -0.0090(3)
Ge21 0.0309(4) 0.0287(3) 0.0407(4) -0.0015(3) 0.0040(3) -0.0090(3)
Ge22 0.0299(4) 0.0323(3) 0.0421(4) -0.0032(3) 0.0014(3) -0.0090(3)
Ge23 0.0351(4) 0.0299(3) 0.0441(4) -0.0016(3) 0.0071(3) -0.0121(3)
Ge24 0.0356(4) 0.0367(4) 0.0391(4) -0.0051(3) 0.0034(3) -0.0104(3)
Ge25 0.0278(4) 0.0338(3) 0.0458(5) -0.0002(3) 0.0052(3) -0.0074(3)
Ge26 0.0343(4) 0.0274(3) 0.0484(5) 0.0003(3) 0.0026(3) -0.0071(3)
Ge27 0.0372(4) 0.0305(3) 0.0435(4) -0.0029(3) 0.0006(3) -0.0151(3)
Ge28 0.0364(4) 0.0304(3) 0.0350(4) 0.0009(3) 0.0009(3) -0.0112(3)
Ge29 0.0325(4) 0.0362(4) 0.0414(4) -0.0012(3) 0.0038(3) -0.0110(3)
Ge30 0.0346(4) 0.0331(3) 0.0402(4) -0.0014(3) 0.0022(3) -0.0150(3)
Ge31 0.0341(4) 0.0329(3) 0.0399(4) -0.0017(3) 0.0042(3) -0.0109(3)
Ge32 0.0390(4) 0.0324(3) 0.0438(4) -0.0002(3) -0.0009(3) -0.0168(3)
Ge33 0.0400(4) 0.0300(3) 0.0452(5) 0.0019(3) 0.0016(3) -0.0095(3)
Ge34 0.0392(4) 0.0339(3) 0.0425(4) -0.0001(3) 0.0072(3) -0.0158(3)
Ge35 0.0415(4) 0.0394(4) 0.0377(4) -0.0035(3) 0.0030(3) -0.0161(3)
Ge36 0.0317(4) 0.0378(4) 0.0450(5) -0.0030(3) -0.0016(3) -0.0122(3)
Si1 0.0437(12) 0.0302(9) 0.0660(15) -0.0037(9) -0.0056(11) -0.0183(9)
Si2 0.0679(17) 0.0442(12) 0.097(2) -0.0278(13) 0.0087(15) -0.0213(12)
Si3 0.0598(16) 0.0628(14) 0.0824(19) 0.0035(13) -0.0273(14) -0.0342(13)
Si4 0.0550(15) 0.0412(11) 0.0789(18) -0.0006(11) 0.0046(12) -0.0290(11)
Si5 0.0285(10) 0.0437(10) 0.0445(12) -0.0063(9) 0.0047(9) -0.0079(9)
Si6 0.0366(12) 0.0527(12) 0.0529(14) -0.0026(10) -0.0010(10) -0.0165(10)
Si7 0.0401(13) 0.0720(14) 0.0553(15) 0.0095(12) 0.0033(11) -0.0226(11)
Si8 0.0496(14) 0.0570(13) 0.0666(17) -0.0255(12) 0.0047(12) -0.0004(11)
Si9 0.0317(10) 0.0400(10) 0.0389(11) 0.0025(8) -0.0015(8) -0.0144(8)
Si10 0.0529(14) 0.0461(11) 0.0457(13) 0.0093(10) -0.0041(10) -0.0159(10)
Si11 0.0316(12) 0.0715(14) 0.0507(14) 0.0032(11) 0.0028(10) -0.0126(11)
Si12 0.0624(15) 0.0457(11) 0.0590(15) 0.0030(10) -0.0157(12) -0.0294(11)
Si13 0.0372(11) 0.0448(10) 0.0391(12) 0.0028(9) 0.0044(9) -0.0182(9)
Si14 0.0500(15) 0.0949(18) 0.0503(15) 0.0212(13) -0.0001(11) -0.0318(14)
Si15 0.0477(14) 0.0515(12) 0.0708(17) -0.0097(11) 0.0046(12) -0.0262(11)
Si16 0.0397(12) 0.0592(13) 0.0566(15) -0.0090(11) 0.0139(10) -0.0188(11)
Si17 0.0301(10) 0.0345(9) 0.0525(13) -0.0037(9) 0.0089(9) -0.0078(8)
Si18 0.0344(12) 0.0684(14) 0.0674(17) 0.0047(12) -0.0054(11) -0.0162(11)
Si19 0.0566(15) 0.0459(12) 0.0801(19) -0.0243(12) 0.0176(13) -0.0107(11)
Si20 0.0452(13) 0.0472(11) 0.0618(15) -0.0007(10) 0.0151(11) -0.0169(10)
Si21 0.0376(11) 0.0333(9) 0.0466(12) -0.0022(8) -0.0018(9) -0.0158(8)
Si22 0.0419(12) 0.0370(10) 0.0553(14) 0.0050(9) 0.0014(10) -0.0178(9)
Si23 0.0597(15) 0.0390(11) 0.0654(16) -0.0178(10) 0.0058(12) -0.0174(10)
Si24 0.0482(13) 0.0521(12) 0.0540(14) 0.0055(10) -0.0120(11) -0.0248(11)
Si25 0.0415(12) 0.0482(11) 0.0401(12) 0.0061(9) 0.0002(9) -0.0230(10)
Si26 0.091(2) 0.112(2) 0.0491(16) 0.0188(15) -0.0192(15) -0.0586(19)
Si27 0.0638(16) 0.0481(12) 0.0664(16) 0.0064(11) -0.0026(12) -0.0334(12)
Si28 0.0432(14) 0.0639(14) 0.0758(18) -0.0076(13) 0.0178(12) -0.0206(12)
Si29 0.0339(11) 0.0464(11) 0.0482(13) 0.0009(9) -0.0052(9) -0.0158(9)
Si30 0.0394(13) 0.0530(12) 0.0771(17) -0.0225(12) 0.0025(11) -0.0207(10)
Si31 0.0355(12) 0.0491(12) 0.0887(19) -0.0167(12) 0.0041(12) -0.0120(10)
Si32 0.0649(19) 0.125(2) 0.071(2) 0.0386(18) -0.0295(15) -0.0470(18)
C1 0.071(8) 0.089(8) 0.195(15) -0.066(9) -0.009(9) 0.027(6)
C2 0.133(13) 0.069(7) 0.27(2) -0.076(10) -0.008(13) -0.045(8)
C3 0.164(12) 0.093(8) 0.137(11) -0.029(8) 0.070(9) -0.013(8)
C4 0.129(12) 0.171(12) 0.084(9) 0.032(8) -0.051(8) -0.092(10)
C5 0.063(7) 0.057(5) 0.172(12) 0.004(6) -0.040(7) -0.027(5)
C6 0.092(8) 0.094(7) 0.123(10) -0.005(7) -0.038(7) -0.056(7)
C7 0.097(8) 0.064(5) 0.080(7) 0.013(5) -0.011(6) -0.037(6)
C8 0.095(8) 0.064(6) 0.114(9) -0.002(6) 0.001(7) -0.048(6)
C9 0.073(7) 0.072(6) 0.091(8) -0.012(5) 0.023(6) -0.041(5)
C10 0.038(5) 0.123(8) 0.082(8) -0.001(6) -0.002(5) -0.022(6)
C11 0.049(5) 0.059(5) 0.060(6) 0.005(4) -0.005(4) -0.014(4)
C12 0.134(10) 0.077(6) 0.059(6) 0.005(5) -0.015(6) -0.069(7)
C13 0.062(6) 0.051(5) 0.102(8) 0.013(5) 0.002(6) -0.018(4)
C14 0.086(8) 0.120(8) 0.070(7) 0.025(6) -0.011(6) -0.049(7)
C15 0.047(6) 0.111(8) 0.079(7) 0.003(6) 0.012(5) -0.028(6)
C16 0.114(10) 0.076(6) 0.104(9) -0.053(6) -0.028(8) 0.004(6)
C17 0.069(7) 0.100(8) 0.125(11) -0.054(8) 0.020(7) 0.006(6)
C18 0.064(6) 0.040(4) 0.119(9) -0.017(5) 0.006(6) -0.001(4)
C19 0.093(8) 0.047(5) 0.090(8) 0.007(5) -0.006(6) -0.017(5)
C20 0.072(7) 0.073(6) 0.084(8) 0.008(5) -0.022(6) -0.021(5)
C21 0.088(8) 0.087(6) 0.053(6) 0.020(5) 0.008(5) -0.039(6)
C22 0.039(5) 0.110(7) 0.068(7) -0.032(6) -0.013(5) 0.009(5)
C23 0.065(7) 0.109(8) 0.085(8) 0.035(6) 0.013(6) -0.024(6)
C24 0.030(5) 0.094(6) 0.085(7) -0.001(5) -0.002(4) -0.014(5)
C25 0.074(7) 0.062(5) 0.076(7) 0.014(5) -0.025(5) -0.039(5)
C26 0.107(9) 0.082(7) 0.102(9) -0.042(6) 0.026(7) -0.051(7)
C27 0.098(8) 0.056(5) 0.120(8) 0.027(5) -0.059(7) -0.050(5)
C28 0.055(6) 0.123(9) 0.092(9) 0.051(7) -0.004(6) -0.004(6)
C29 0.088(8) 0.090(7) 0.054(6) 0.022(5) 0.013(5) -0.035(6)
C30 0.090(2) 0.091(2) 0.090(2) -0.00615(17) -0.00074(10) -0.0307(7)
C31 0.071(7) 0.109(7) 0.056(6) -0.018(5) 0.006(5) -0.047(6)
C32 0.076(8) 0.056(5) 0.166(12) -0.046(7) 0.021(7) -0.028(5)
C33 0.103(9) 0.088(7) 0.115(10) 0.005(6) -0.014(7) -0.067(7)
C34 0.041(5) 0.097(7) 0.062(6) 0.014(5) 0.008(4) -0.025(5)
C35 0.057(6) 0.071(6) 0.072(7) 0.016(5) 0.008(5) -0.011(5)
C36 0.069(7) 0.094(7) 0.122(9) -0.068(7) 0.044(6) -0.041(6)
C37 0.042(6) 0.156(11) 0.107(10) -0.008(8) 0.004(6) -0.013(7)
C38 0.076(8) 0.156(11) 0.116(11) 0.059(9) -0.043(8) -0.050(8)
C39 0.092(9) 0.113(8) 0.094(9) -0.021(7) -0.020(7) -0.037(7)
C40 0.159(13) 0.043(5) 0.160(13) -0.041(6) 0.047(10) -0.042(7)
C41 0.070(7) 0.065(6) 0.118(10) -0.042(6) 0.027(6) -0.003(5)
C42 0.091(9) 0.099(7) 0.100(9) -0.048(7) -0.017(7) -0.009(7)
C43 0.070(7) 0.080(6) 0.079(7) -0.014(5) 0.020(5) -0.038(5)
C44 0.085(8) 0.092(7) 0.069(7) 0.029(6) 0.000(6) -0.032(6)
C45 0.095(8) 0.048(5) 0.113(9) -0.009(5) 0.048(7) -0.032(5)
C46 0.087(8) 0.064(6) 0.076(7) 0.001(5) 0.016(6) -0.013(5)
C47 0.064(6) 0.096(7) 0.071(7) 0.027(5) -0.010(5) -0.032(6)
C48 0.085(7) 0.084(6) 0.083(7) 0.014(5) 0.000(6) -0.061(6)
C49 0.072(7) 0.046(5) 0.122(10) -0.027(5) -0.006(6) -0.004(5)
C50 0.081(8) 0.048(5) 0.163(12) -0.034(6) -0.024(8) -0.016(5)
C51 0.188(15) 0.076(7) 0.098(10) -0.041(7) 0.066(10) -0.020(8)
C52 0.066(6) 0.052(5) 0.100(8) -0.003(5) -0.038(6) -0.006(4)
C53 0.090(8) 0.154(10) 0.080(8) 0.047(7) -0.033(6) -0.080(8)
C54 0.046(5) 0.068(5) 0.079(7) -0.023(5) -0.006(4) -0.019(4)
C55 0.103(12) 0.228(17) 0.140(14) 0.019(13) -0.082(11) 0.015(12)
C56 0.104(3) 0.104(3) 0.104(3) -0.0071(3) -0.0009(2) -0.0353(10)
C57 0.176(12) 0.156(10) 0.077(8) 0.037(7) -0.027(8) -0.106(10)
C58 0.083(8) 0.056(5) 0.176(13) -0.010(7) -0.005(8) -0.034(6)
C59 0.125(9) 0.077(6) 0.063(6) -0.013(5) 0.011(6) -0.072(6)
C60 0.097(8) 0.086(6) 0.080(7) 0.008(5) -0.010(6) -0.065(6)
C61 0.079(8) 0.111(9) 0.129(11) 0.000(8) 0.043(7) -0.035(7)
C62 0.050(6) 0.107(8) 0.105(9) 0.006(7) -0.014(6) -0.014(6)
C63 0.097(9) 0.081(7) 0.139(11) -0.042(7) 0.051(8) -0.038(7)
C64 0.048(6) 0.102(7) 0.140(11) -0.037(7) -0.021(6) -0.025(6)
C65 0.078(8) 0.111(8) 0.110(10) -0.065(7) 0.025(7) -0.031(7)
C66 0.052(6) 0.054(5) 0.109(8) 0.000(5) -0.001(5) -0.025(4)
C67 0.038(6) 0.125(9) 0.154(12) -0.047(9) 0.001(7) -0.009(6)
C68 0.069(7) 0.050(5) 0.160(12) -0.035(6) 0.009(7) -0.010(5)
C69 0.115(10) 0.082(7) 0.081(8) -0.021(6) 0.052(7) -0.035(7)
C70 0.141(13) 0.114(10) 0.171(15) 0.091(10) -0.062(12) -0.046(9)
C71 0.091(9) 0.208(12) 0.108(10) 0.033(9) -0.043(8) -0.061(9)
C72 0.119(11) 0.215(15) 0.052(7) 0.029(8) -0.014(7) -0.072(11)
C73 0.119(10) 0.085(7) 0.077(7) -0.042(6) -0.029(7) 0.031(7)
C74 0.095(10) 0.115(9) 0.133(12) -0.038(8) -0.027(9) -0.042(8)
C75 0.123(5) 0.123(5) 0.123(5) -0.0088(11) -0.0013(10) -0.0412(18)
C76 0.226(19) 0.125(11) 0.039(7) -0.004(7) 0.009(9) -0.041(12)
C77 0.153(2) 0.153(2) 0.153(2) -0.01041(19) -0.00124(10) -0.0519(8)
C78 0.144(6) 0.145(6) 0.144(6) -0.0099(11) -0.0007(10) -0.049(2)
C79 0.180(7) 0.181(7) 0.179(7) -0.014(2) -0.003(2) -0.059(3)
C80 0.110(8) 0.047(5) 0.123(8) 0.000(5) -0.023(7) -0.018(5)
C81 0.072(8) 0.060(6) 0.148(13) 0.010(7) 0.009(8) 0.000(6)
C82 0.095(11) 0.091(9) 0.193(18) 0.035(11) -0.058(12) -0.029(8)
C83 0.22(2) 0.071(8) 0.121(13) 0.012(8) -0.088(14) 0.013(10)
C84 0.134(2) 0.134(2) 0.134(2) -0.00907(19) -0.00108(10) -0.0452(8)
C85 0.106(2) 0.106(2) 0.106(2) -0.00716(18) -0.00085(10) -0.0357(7)
C86 0.208(15) 0.114(10) 0.263(17) 0.003(11) -0.096(13) -0.040(11)
C87A 0.131(10) 0.164(10) 0.136(10) -0.044(8) -0.017(8) -0.055(8)
C93A 0.18(4) 0.35(5) 0.18(3) -0.01(3) 0.03(3) -0.15(4)
C89A 0.147(9) 0.108(8) 0.097(8) 0.001(7) 0.010(8) -0.023(7)
C89B 0.147(9) 0.108(8) 0.097(8) 0.001(7) 0.010(8) -0.023(7)
C93B 0.13(4) 0.07(2) 0.09(3) 0.005(18) 0.04(2) -0.04(2)
C87B 0.131(10) 0.164(10) 0.136(10) -0.044(8) -0.017(8) -0.055(8)
C88 0.153(18) 0.23(2) 0.064(10) -0.021(11) -0.040(10) -0.021(16)
C90 0.183(19) 0.207(18) 0.086(11) -0.070(12) 0.075(12) -0.062(16)
C91 0.128(2) 0.128(2) 0.128(2) -0.00873(19) -0.00104(10) -0.0435(8)
C92 0.161(14) 0.079(7) 0.075(9) -0.036(6) 0.024(9) -0.008(9)
C94 0.059(6) 0.037(4) 0.076(7) 0.000(4) -0.015(5) -0.002(4)
C95 0.092(9) 0.044(5) 0.103(9) 0.013(5) -0.022(7) -0.029(5)
C96 0.066(8) 0.073(7) 0.161(14) 0.051(8) -0.039(9) -0.036(6)
C97 0.078(8) 0.080(7) 0.104(10) 0.049(7) -0.017(7) -0.012(6)
C98 0.085(8) 0.055(5) 0.077(7) 0.013(5) -0.034(6) -0.025(5)
C99 0.064(6) 0.052(5) 0.088(8) 0.013(5) -0.021(6) -0.022(4)
C100 0.108(10) 0.083(7) 0.091(9) -0.008(6) -0.008(7) 0.010(7)
C101 0.036(4) 0.046(4) 0.081(6) 0.002(4) 0.021(4) -0.017(4)
C102 0.058(6) 0.050(5) 0.091(7) -0.016(5) 0.016(5) -0.028(4)
C103 0.055(6) 0.055(5) 0.096(8) 0.025(5) 0.000(5) -0.017(4)
C104 0.094(9) 0.094(7) 0.061(7) 0.021(6) -0.014(6) -0.048(7)
C105 0.111(9) 0.103(8) 0.057(6) -0.025(6) 0.033(6) -0.078(8)
C106 0.073(7) 0.053(5) 0.084(7) -0.014(5) 0.036(6) -0.029(5)
C107 0.054(6) 0.095(7) 0.110(9) 0.008(6) 0.004(6) -0.042(6)
C108 0.059(6) 0.041(5) 0.099(8) 0.022(5) 0.044(6) 0.004(4)
C109 0.063(6) 0.084(7) 0.079(8) 0.000(6) 0.004(5) -0.036(5)
C110 0.037(5) 0.085(7) 0.097(8) -0.003(6) 0.001(5) -0.006(5)
C111 0.047(5) 0.056(5) 0.090(8) 0.016(5) 0.014(5) -0.007(4)
C112 0.046(6) 0.052(5) 0.132(10) -0.031(6) 0.029(6) -0.012(4)
C113 0.052(6) 0.091(7) 0.079(8) -0.012(6) 0.011(5) 0.007(5)
C114 0.122(12) 0.125(10) 0.108(11) 0.040(8) 0.046(9) 0.013(9)

loop_
_atom_type_symbol
_atom_type_description
_atom_type_scat_dispersion_real
_atom_type_scat_dispersion_imag
_atom_type_scat_source
C C 0.0033 0.0016 'International Tables Vol C Tables 4.2.6.8 and 6.1.1.4'
H H 0.0000 0.0000 'International Tables Vol C Tables 4.2.6.8 and 6.1.1.4'
Si Si 0.0817 0.0704 'International Tables Vol C Tables 4.2.6.8 and 6.1.1.4'
K K 0.2009 0.2494 'International Tables Vol C Tables 4.2.6.8 and 6.1.1.4'
Zn Zn 0.2839 1.4301 'International Tables Vol C Tables 4.2.6.8 and 6.1.1.4'
Ge Ge 0.1547 1.8001 'International Tables Vol C Tables 4.2.6.8 and 6.1.1.4'

loop_
_geom_angle_atom_site_label_1
_geom_angle_atom_site_label_2
_geom_angle_atom_site_label_3
_geom_angle
K1B K1A C78 104.3(10)
K1B K1A C77 95.8(11)
C78 K1A C77 24.7(4)
K1B K1A C73 87.9(9)
C78 K1A C73 25.3(4)
C77 K1A C73 43.7(4)
K1B K1A C76 72.7(10)
C78 K1A C76 44.0(4)
C77 K1A C76 24.3(4)
C73 K1A C76 51.8(3)
K1B K1A C74 63.9(8)
C78 K1A C74 42.7(4)
C77 K1A C74 48.6(4)
C73 K1A C74 24.5(3)
C76 K1A C74 42.7(4)
K1B K1A Ge8 81.3(10)
C78 K1A Ge8 107.4(4)
C77 K1A Ge8 129.8(4)
C73 K1A Ge8 86.1(3)
C76 K1A Ge8 130.1(6)
C74 K1A Ge8 87.7(4)
K1B K1A Ge35 77.0(11)
C78 K1A Ge35 114.3(4)
C77 K1A Ge35 89.9(4)
C73 K1A Ge35 129.7(5)
C76 K1A Ge35 77.9(4)
C74 K1A Ge35 114.8(7)
Ge8 K1A Ge35 136.5(6)
K1B K1A C75 56.6(9)
C78 K1A C75 48.9(5)
C77 K1A C75 40.9(5)
C73 K1A C75 42.5(4)
C76 K1A C75 23.8(3)
C74 K1A C75 23.3(3)
Ge8 K1A C75 107.1(6)
Ge35 K1A C75 91.7(6)
K1B K1A Ge3 97.9(11)
C78 K1A Ge3 143.8(9)
C77 K1A Ge3 165.4(13)
C73 K1A Ge3 131.6(4)
C76 K1A Ge3 170.3(12)
C74 K1A Ge3 135.3(5)
Ge8 K1A Ge3 48.11(10)
Ge35 K1A Ge3 98.19(19)
C75 K1A Ge3 149.8(10)
K1B K1A Ge29 107.0(11)
C78 K1A Ge29 134.0(9)
C77 K1A Ge29 118.6(5)
C73 K1A Ge29 159.3(9)
C76 K1A Ge29 118.2(3)
C74 K1A Ge29 159.5(6)
Ge8 K1A Ge29 109.8(2)
Ge35 K1A Ge29 44.87(8)
C75 K1A Ge29 136.2(5)
Ge3 K1A Ge29 61.84(17)
K1B K1A Ge30 65.1(10)
C78 K1A Ge30 155.7(7)
C77 K1A Ge30 131.3(6)
C73 K1A Ge30 152.7(12)
C76 K1A Ge30 112.4(7)
C74 K1A Ge30 128.3(11)
Ge8 K1A Ge30 92.9(4)
Ge35 K1A Ge30 43.6(2)
C75 K1A Ge30 113.1(9)
Ge3 K1A Ge30 60.33(18)
Ge29 K1A Ge30 43.24(9)
K1A K1B C75 108.7(11)
K1A K1B C74 100.4(11)
C75 K1B C74 26.1(3)
K1A K1B C76 91.4(12)
C75 K1B C76 25.9(3)
C74 K1B C76 45.8(4)
K1A K1B C73 75.8(10)
C75 K1B C73 44.8(4)
C74 K1B C73 25.2(3)
C76 K1B C73 52.3(4)
K1A K1B C77 68.2(11)
C75 K1B C77 42.3(4)
C74 K1B C77 49.2(4)
C76 K1B C77 24.3(4)
C73 K1B C77 41.5(4)
K1A K1B Ge35 87.4(13)
C75 K1B Ge35 101.1(4)
C74 K1B Ge35 126.2(4)
C76 K1B Ge35 81.2(3)
C73 K1B Ge35 129.2(6)
C77 K1B Ge35 87.7(5)
K1A K1B Ge8 83.0(11)
C75 K1B Ge8 118.0(5)
C74 K1B Ge8 92.9(3)
C76 K1B Ge8 136.6(4)
C73 K1B Ge8 84.8(4)
C77 K1B Ge8 122.7(8)
Ge35 K1B Ge8 140.9(5)
K1A K1B C78 60.5(9)
C75 K1B C78 49.5(4)
C74 K1B C78 42.2(4)
C76 K1B C78 42.8(4)
C73 K1B C78 23.6(4)
C77 K1B C78 22.6(4)
Ge35 K1B C78 107.8(7)
Ge8 K1B C78 100.1(7)
K1A K1B Ge30 101.1(13)
C75 K1B Ge30 134.7(11)
C74 K1B Ge30 156.6(15)
C76 K1B Ge30 124.7(4)
C73 K1B Ge30 175.2(11)
C77 K1B Ge30 134.0(5)
Ge35 K1B Ge30 46.44(10)
Ge8 K1B Ge30 98.53(19)
C78 K1B Ge30 151.6(11)
K1A K1B Ge3 67.9(11)
C75 K1B Ge3 163.3(4)
C74 K1B Ge3 137.3(5)
C76 K1B Ge3 159.1(16)
C73 K1B Ge3 120.3(9)
C77 K1B Ge3 135.8(15)
Ge35 K1B Ge3 95.2(5)
Ge8 K1B Ge3 46.2(2)
C78 K1B Ge3 121.4(12)
Ge30 K1B Ge3 60.89(17)
K1A K1B Ge2 110.6(11)
C75 K1B Ge2 132.4(13)
C74 K1B Ge2 119.3(9)
C76 K1B Ge2 156.7(15)
C73 K1B Ge2 124.2(4)
C77 K1B Ge2 165.7(4)
Ge35 K1B Ge2 106.6(3)
Ge8 K1B Ge2 44.24(15)
C78 K1B Ge2 143.8(5)
Ge30 K1B Ge2 60.2(3)
Ge3 K1B Ge2 43.80(9)
C82 K2 C83 27.4(4)
C82 K2 C84 42.8(4)
C83 K2 C84 23.9(4)
C82 K2 C81 25.1(3)
C83 K2 C81 46.0(4)
C84 K2 C81 48.9(4)
C82 K2 C85 49.4(4)
C83 K2 C85 42.5(4)
C84 K2 C85 22.5(3)
C81 K2 C85 41.9(3)
C82 K2 C80 43.1(3)
C83 K2 C80 52.0(3)
C84 K2 C80 41.9(4)
C81 K2 C80 23.6(3)
C85 K2 C80 24.5(3)
C82 K2 Ge6 112.8(4)
C83 K2 Ge6 136.5(3)
C84 K2 Ge6 127.6(3)
C81 K2 Ge6 90.7(3)
C85 K2 Ge6 105.5(3)
C80 K2 Ge6 87.1(2)
C82 K2 Ge17 102.2(3)
C83 K2 Ge17 85.0(3)
C84 K2 Ge17 95.5(3)
C81 K2 Ge17 127.2(3)
C85 K2 Ge17 116.9(3)
C80 K2 Ge17 136.2(2)
Ge6 K2 Ge17 136.54(5)
C82 K2 C32 110.2(4)
C83 K2 C32 85.8(5)
C84 K2 C32 67.6(4)
C81 K2 C32 110.9(3)
C85 K2 C32 69.0(3)
C80 K2 C32 90.7(3)
Ge6 K2 C32 112.1(2)
Ge17 K2 C32 76.76(15)
C82 K2 Ge12 148.7(3)
C83 K2 Ge12 128.9(3)
C84 K2 Ge12 128.6(3)
C81 K2 Ge12 173.7(3)
C85 K2 Ge12 138.8(3)
C80 K2 Ge12 160.0(3)
Ge6 K2 Ge12 94.60(5)
Ge17 K2 Ge12 46.60(3)
C32 K2 Ge12 70.20(14)
C82 K2 Ge4 134.3(3)
C83 K2 Ge4 156.8(4)
C84 K2 Ge4 173.6(3)
C81 K2 Ge4 125.6(3)
C85 K2 Ge4 151.8(3)
C80 K2 Ge4 131.7(3)
Ge6 K2 Ge4 46.33(3)
Ge17 K2 Ge4 90.70(4)
C32 K2 Ge4 115.40(19)
Ge12 K2 Ge4 57.22(3)
C82 K2 Ge5 152.3(4)
C83 K2 Ge5 160.3(4)
C84 K2 Ge5 136.5(3)
C81 K2 Ge5 127.6(3)
C85 K2 Ge5 118.5(2)
C80 K2 Ge5 113.9(2)
Ge6 K2 Ge5 41.35(3)
Ge17 K2 Ge5 105.15(5)
C32 K2 Ge5 80.3(2)
Ge12 K2 Ge5 58.55(3)
Ge4 K2 Ge5 42.06(3)
C92 K3 C87B 21.5(4)
C92 K3 C87A 21.5(4)
C92 K3 C89B 47.1(4)
C87B K3 C89B 40.8(5)
C92 K3 C89A 47.1(4)
C87A K3 C89A 40.8(5)
C92 K3 C88 41.9(4)
C87B K3 C88 25.2(5)
C87A K3 C88 25.2(5)
C89B K3 C88 23.3(4)
C89A K3 C88 23.3(4)
C92 K3 C90 41.4(4)
C87B K3 C90 48.0(5)
C87A K3 C90 48.0(5)
C89B K3 C90 24.1(4)
C89A K3 C90 24.1(4)
C88 K3 C90 42.8(5)
C92 K3 C91 25.2(3)
C87B K3 C91 42.1(4)
C87A K3 C91 42.1(4)
C89B K3 C91 42.4(4)
C89A K3 C91 42.4(4)
C88 K3 C91 51.2(4)
C90 K3 C91 23.8(3)
C92 K3 Ge15 142.1(3)
C87B K3 Ge15 120.7(4)
C87A K3 Ge15 120.7(4)
C89B K3 Ge15 107.3(3)
C89A K3 Ge15 107.3(3)
C88 K3 Ge15 102.5(3)
C90 K3 Ge15 127.1(4)
C91 K3 Ge15 149.6(3)
C92 K3 Ge24 82.9(3)
C87B K3 Ge24 102.6(5)
C87A K3 Ge24 102.6(5)
C89B K3 Ge24 118.6(3)
C89A K3 Ge24 118.6(3)
C88 K3 Ge24 124.5(4)
C90 K3 Ge24 95.6(4)
C91 K3 Ge24 76.7(3)
Ge15 K3 Ge24 132.48(6)
C92 K3 Ge22 119.9(2)
C87B K3 Ge22 132.5(5)
C87A K3 Ge22 132.5(5)
C89B K3 Ge22 162.7(3)
C89A K3 Ge22 162.7(3)
C88 K3 Ge22 157.1(5)
C90 K3 Ge22 139.1(4)
C91 K3 Ge22 120.5(3)
Ge15 K3 Ge22 89.58(5)
Ge24 K3 Ge22 44.08(3)
C92 K3 Ge13 172.3(3)
C87B K3 Ge13 166.1(4)
C87A K3 Ge13 166.1(4)
C89B K3 Ge13 135.2(3)
C89A K3 Ge13 135.2(3)
C88 K3 Ge13 144.1(4)
C90 K3 Ge13 136.3(3)
C91 K3 Ge13 148.8(3)
Ge15 K3 Ge13 45.42(3)
Ge24 K3 Ge13 90.43(5)
Ge22 K3 Ge13 55.86(3)
C98 K4 C97 26.3(3)
C98 K4 C99 25.7(3)
C97 K4 C99 45.3(3)
C98 K4 C96 44.3(3)
C97 K4 C96 24.9(3)
C99 K4 C96 50.7(3)
C98 K4 C94 44.2(2)
C97 K4 C94 51.2(3)
C99 K4 C94 24.7(2)
C96 K4 C94 42.2(3)
C98 K4 C95 50.6(3)
C97 K4 C95 43.3(3)
C99 K4 C95 42.6(2)
C96 K4 C95 23.8(3)
C94 K4 C95 23.3(2)
C98 K4 Ge33 90.6(2)
C97 K4 Ge33 87.0(3)
C99 K4 Ge33 113.8(2)
C96 K4 Ge33 106.3(3)
C94 K4 Ge33 134.61(17)
C95 K4 Ge33 129.4(2)
C98 K4 Ge26 119.0(2)
C97 K4 Ge26 133.5(3)
C99 K4 Ge26 93.4(2)
C96 K4 Ge26 117.0(3)
C94 K4 Ge26 82.35(18)
C95 K4 Ge26 93.6(2)
Ge33 K4 Ge26 136.68(5)
C98 K4 Ge21 161.8(2)
C97 K4 Ge21 169.5(3)
C99 K4 Ge21 138.6(2)
C96 K4 Ge21 145.4(3)
C94 K4 Ge21 127.06(18)
C95 K4 Ge21 130.0(2)
Ge33 K4 Ge21 97.28(4)
Ge26 K4 Ge21 46.00(3)
C98 K4 C47 115.4(2)
C97 K4 C47 94.4(3)
C99 K4 C47 109.9(2)
C96 K4 C47 71.6(3)
C94 K4 C47 86.1(2)
C95 K4 C47 68.2(2)
Ge33 K4 C47 118.01(19)
Ge26 K4 C47 79.15(16)
Ge21 K4 C47 75.11(15)
C98 K4 Ge31 119.68(18)
C97 K4 Ge31 128.9(3)
C99 K4 Ge31 128.75(17)
C96 K4 Ge31 151.3(3)
C94 K4 Ge31 150.52(18)
C95 K4 Ge31 170.2(2)
Ge33 K4 Ge31 45.31(3)
Ge26 K4 Ge31 91.41(5)
Ge21 K4 Ge31 58.69(3)
C47 K4 Ge31 121.10(17)
C98 K4 Ge32 131.9(2)
C97 K4 Ge32 118.2(2)
C99 K4 Ge32 156.8(2)
C96 K4 Ge32 123.6(3)
C94 K4 Ge32 165.49(19)
C95 K4 Ge32 142.4(2)
Ge33 K4 Ge32 43.28(3)
Ge26 K4 Ge32 107.10(5)
Ge21 K4 Ge32 61.11(3)
C47 K4 Ge32 84.95(18)
Ge31 K4 Ge32 42.53(2)
C104 K5 C105 25.2(3)
C104 K5 C103 25.2(3)
C105 K5 C103 43.7(3)
C104 K5 C106 43.7(3)
C105 K5 C106 24.7(2)
C103 K5 C106 49.9(2)
C104 K5 C102 43.1(2)
C105 K5 C102 49.4(2)
C103 K5 C102 24.1(2)
C106 K5 C102 41.5(2)
C104 K5 C66 116.0(2)
C105 K5 C66 113.9(2)
C103 K5 C66 93.8(2)
C106 K5 C66 91.1(2)
C102 K5 C66 72.9(2)
C104 K5 C101 50.4(2)
C105 K5 C101 43.0(2)
C103 K5 C101 42.2(2)
C106 K5 C101 24.1(2)
C102 K5 C101 23.01(18)
C66 K5 C101 71.1(2)
C104 K5 Ge30 149.2(2)
C105 K5 Ge30 173.0(2)
C103 K5 Ge30 133.78(19)
C106 K5 Ge30 162.0(2)
C102 K5 Ge30 131.97(16)
C66 K5 Ge30 71.57(16)
C101 K5 Ge30 141.70(16)
C104 K5 Ge31 142.7(2)
C105 K5 Ge31 129.16(18)
C103 K5 Ge31 166.6(2)
C106 K5 Ge31 130.28(15)
C102 K5 Ge31 166.97(17)
C66 K5 Ge31 99.56(14)
C101 K5 Ge31 144.83(14)
Ge30 K5 Ge31 51.47(3)
C104 K5 Zn 85.6(2)
C105 K5 Zn 100.2(2)
C103 K5 Zn 95.34(18)
C106 K5 Zn 124.9(2)
C102 K5 Zn 118.91(17)
C66 K5 Zn 138.55(17)
C101 K5 Zn 135.50(16)
Ge30 K5 Zn 73.01(4)
Ge31 K5 Zn 73.84(3)
C104 K5 Ge1 81.7(2)
C105 K5 Ge1 106.2(2)
C103 K5 Ge1 74.83(17)
C106 K5 Ge1 123.53(18)
C102 K5 Ge1 91.83(16)
C66 K5 Ge1 104.73(16)
C101 K5 Ge1 114.67(13)
Ge30 K5 Ge1 67.60(4)
Ge31 K5 Ge1 100.48(4)
Zn K5 Ge1 40.55(2)
C104 K5 Ge19 76.5(2)
C105 K5 Ge19 75.63(18)
C103 K5 Ge19 99.1(2)
C106 K5 Ge19 96.54(18)
C102 K5 Ge19 119.56(17)
C66 K5 Ge19 167.00(14)
C101 K5 Ge19 118.58(16)
Ge30 K5 Ge19 99.65(4)
Ge31 K5 Ge19 67.49(3)
Zn K5 Ge19 41.19(2)
Ge1 K5 Ge19 79.74(4)
C112 K6 C111 25.3(3)
C112 K6 C113 24.9(2)
C111 K6 C113 43.8(3)
C112 K6 C110 43.9(3)
C111 K6 C110 24.9(2)
C113 K6 C110 50.3(3)
C112 K6 C108 43.8(2)
C111 K6 C108 50.3(2)
C113 K6 C108 25.1(3)
C110 K6 C108 42.1(3)
C112 K6 C109 50.4(2)
C111 K6 C109 42.7(2)
C113 K6 C109 43.0(3)
C110 K6 C109 23.5(2)
C108 K6 C109 23.7(2)
C112 K6 Ge22 142.4(2)
C111 K6 Ge22 126.20(19)
C113 K6 Ge22 167.2(2)
C110 K6 Ge22 125.5(2)
C108 K6 Ge22 161.8(2)
C109 K6 Ge22 139.1(2)
C112 K6 Ge21 149.6(2)
C111 K6 Ge21 170.81(19)
C113 K6 Ge21 136.1(2)
C110 K6 Ge21 164.22(19)
C108 K6 Ge21 134.83(17)
C109 K6 Ge21 145.72(18)
Ge22 K6 Ge21 51.96(3)
C112 K6 C46 114.3(2)
C111 K6 C46 114.6(2)
C113 K6 C46 91.7(3)
C110 K6 C46 92.4(3)
C108 K6 C46 70.5(2)
C109 K6 C46 71.9(2)
Ge22 K6 C46 100.79(16)
Ge21 K6 C46 73.98(17)
C112 K6 Zn 85.41(17)
C111 K6 Zn 97.22(18)
C113 K6 Zn 97.5(2)
C110 K6 Zn 121.89(19)
C108 K6 Zn 122.5(2)
C109 K6 Zn 135.77(18)
Ge22 K6 Zn 74.36(4)
Ge21 K6 Zn 73.59(3)
C46 K6 Zn 141.58(18)
C112 K6 Ge10 75.35(19)
C111 K6 Ge10 71.48(17)
C113 K6 Ge10 98.7(2)
C110 K6 Ge10 91.33(19)
C108 K6 Ge10 118.57(14)
C109 K6 Ge10 113.57(18)
Ge22 K6 Ge10 68.61(3)
Ge21 K6 Ge10 100.61(4)
C46 K6 Ge10 168.88(17)
Zn K6 Ge10 40.78(2)
C112 K6 Ge28 83.4(2)
C111 K6 Ge28 107.0(2)
C113 K6 Ge28 78.7(2)
C110 K6 Ge28 126.6(2)
C108 K6 Ge28 97.5(2)
C109 K6 Ge28 120.5(2)
Ge22 K6 Ge28 100.31(4)
Ge21 K6 Ge28 66.31(3)
C46 K6 Ge28 105.61(18)
Zn K6 Ge28 41.37(2)
Ge10 K6 Ge28 80.33(3)
Ge10 Zn Ge1 100.93(3)
Ge10 Zn Ge19 96.63(3)
Ge1 Zn Ge19 136.41(4)
Ge10 Zn Ge28 136.82(4)
Ge1 Zn Ge28 98.25(3)
Ge19 Zn Ge28 95.45(3)
Ge10 Zn K6 70.27(4)
Ge1 Zn K6 146.36(4)
Ge19 Zn K6 77.20(3)
Ge28 Zn K6 72.34(4)
Ge10 Zn K5 145.02(4)
Ge1 Zn K5 71.20(4)
Ge19 Zn K5 71.60(4)
Ge28 Zn K5 77.97(4)
K6 Zn K5 134.10(4)
Zn Ge1 Ge5 137.25(4)
Zn Ge1 Ge2 139.00(4)
Ge5 Ge1 Ge2 80.66(3)
Zn Ge1 Ge4 104.06(3)
Ge5 Ge1 Ge4 64.71(3)
Ge2 Ge1 Ge4 107.93(3)
Zn Ge1 Ge3 105.15(3)
Ge5 Ge1 Ge3 108.01(3)
Ge2 Ge1 Ge3 64.54(3)
Ge4 Ge1 Ge3 69.42(3)
Zn Ge1 K5 68.26(3)
Ge5 Ge1 K5 117.42(4)
Ge2 Ge1 K5 80.99(4)
Ge4 Ge1 K5 171.05(4)
Ge3 Ge1 K5 116.31(4)
Ge1 Ge2 Ge7 95.89(3)
Ge1 Ge2 Ge8 109.05(3)
Ge7 Ge2 Ge8 57.74(3)
Ge1 Ge2 Ge3 58.32(3)
Ge7 Ge2 Ge3 96.07(3)
Ge8 Ge2 Ge3 61.17(3)
Ge1 Ge2 K1B 118.9(6)
Ge7 Ge2 K1B 115.8(2)
Ge8 Ge2 K1B 60.4(4)
Ge3 Ge2 K1B 67.2(7)
Ge9 Ge3 Ge1 101.77(3)
Ge9 Ge3 Ge2 97.86(3)
Ge1 Ge3 Ge2 57.14(3)
Ge9 Ge3 Ge8 56.49(3)
Ge1 Ge3 Ge8 105.52(3)
Ge2 Ge3 Ge8 58.08(3)
Ge9 Ge3 Ge4 55.07(3)
Ge1 Ge3 Ge4 55.24(3)
Ge2 Ge3 Ge4 93.75(3)
Ge8 Ge3 Ge4 98.17(3)
Ge9 Ge3 K1A 107.1(2)
Ge1 Ge3 K1A 133.4(6)
Ge2 Ge3 K1A 82.9(6)
Ge8 Ge3 K1A 64.5(2)
Ge4 Ge3 K1A 161.39(13)
Ge9 Ge3 K1B 111.18(17)
Ge1 Ge3 K1B 119.6(7)
Ge2 Ge3 K1B 69.0(7)
Ge8 Ge3 K1B 60.6(2)
Ge4 Ge3 K1B 157.4(4)
Ge9 Ge4 Ge1 101.93(3)
Ge9 Ge4 Ge6 56.78(3)
Ge1 Ge4 Ge6 105.19(3)
Ge9 Ge4 Ge5 97.89(3)
Ge1 Ge4 Ge5 57.03(2)
Ge6 Ge4 Ge5 57.69(3)
Ge9 Ge4 Ge3 55.17(2)
Ge1 Ge4 Ge3 55.34(3)
Ge6 Ge4 Ge3 98.27(3)
Ge5 Ge4 Ge3 93.72(3)
Ge9 Ge4 K2 108.09(4)
Ge1 Ge4 K2 126.89(5)
Ge6 Ge4 K2 61.29(4)
Ge5 Ge4 K2 75.98(4)
Ge3 Ge4 K2 159.56(4)
Ge1 Ge5 Ge7 95.74(3)
Ge1 Ge5 Ge6 109.10(3)
Ge7 Ge5 Ge6 57.93(3)
Ge1 Ge5 Ge4 58.27(3)
Ge7 Ge5 Ge4 95.95(3)
Ge6 Ge5 Ge4 61.15(3)
Ge1 Ge5 K2 115.34(4)
Ge7 Ge5 K2 112.92(4)
Ge6 Ge5 K2 56.11(4)
Ge4 Ge5 K2 61.96(4)
Ge9 Ge6 Ge7 83.57(3)
Ge9 Ge6 Ge5 101.42(3)
Ge7 Ge6 Ge5 59.79(3)
Ge9 Ge6 Ge4 58.16(3)
Ge7 Ge6 Ge4 97.15(3)
Ge5 Ge6 Ge4 61.16(3)
Ge9 Ge6 K2 118.25(5)
Ge7 Ge6 K2 140.34(5)
Ge5 Ge6 K2 82.55(4)
Ge4 Ge6 K2 72.38(4)
Si1 Ge7 Ge8 121.00(7)
Si1 Ge7 Ge6 121.10(6)
Ge8 Ge7 Ge6 94.73(4)
Si1 Ge7 Ge2 119.08(6)
Ge8 Ge7 Ge2 63.00(3)
Ge6 Ge7 Ge2 118.65(3)
Si1 Ge7 Ge5 119.08(7)
Ge8 Ge7 Ge5 118.89(3)
Ge6 Ge7 Ge5 62.27(3)
Ge2 Ge7 Ge5 79.51(3)
Ge9 Ge8 Ge7 83.73(3)
Ge9 Ge8 Ge2 101.01(3)
Ge7 Ge8 Ge2 59.26(3)
Ge9 Ge8 Ge3 58.16(3)
Ge7 Ge8 Ge3 96.76(3)
Ge2 Ge8 Ge3 60.75(3)
Ge9 Ge8 K1B 123.6(7)
Ge7 Ge8 K1B 131.4(7)
Ge2 Ge8 K1B 75.3(5)
Ge3 Ge8 K1B 73.2(4)
Ge9 Ge8 K1A 110.5(5)
Ge7 Ge8 K1A 144.3(5)
Ge2 Ge8 K1A 85.5(4)
Ge3 Ge8 K1A 67.4(2)
Si5 Ge9 Ge8 127.44(6)
Si5 Ge9 Ge6 123.31(6)
Ge8 Ge9 Ge6 94.96(3)
Si5 Ge9 Ge4 113.25(6)
Ge8 Ge9 Ge4 115.30(4)
Ge6 Ge9 Ge4 65.06(3)
Si5 Ge9 Ge3 116.43(6)
Ge8 Ge9 Ge3 65.35(3)
Ge6 Ge9 Ge3 114.83(4)
Ge4 Ge9 Ge3 69.76(3)
Zn Ge10 Ge11 135.10(4)
Zn Ge10 Ge14 137.30(3)
Ge11 Ge10 Ge14 82.17(3)
Zn Ge10 Ge12 106.83(3)
Ge11 Ge10 Ge12 65.19(3)
Ge14 Ge10 Ge12 108.63(3)
Zn Ge10 Ge13 108.35(4)
Ge11 Ge10 Ge13 108.88(3)
Ge14 Ge10 Ge13 64.47(3)
Ge12 Ge10 Ge13 69.24(3)
Zn Ge10 K6 68.94(4)
Ge11 Ge10 K6 117.22(4)
Ge14 Ge10 K6 75.44(4)
Ge12 Ge10 K6 175.74(4)
Ge13 Ge10 K6 112.22(4)
Ge10 Ge11 Ge16 94.63(3)
Ge10 Ge11 Ge17 108.84(3)
Ge16 Ge11 Ge17 58.21(3)
Ge10 Ge11 Ge12 58.04(3)
Ge16 Ge11 Ge12 95.73(3)
Ge17 Ge11 Ge12 61.36(3)
Ge18 Ge12 Ge10 101.83(3)
Ge18 Ge12 Ge11 97.79(3)
Ge10 Ge12 Ge11 56.77(3)
Ge18 Ge12 Ge17 56.66(3)
Ge10 Ge12 Ge17 104.41(3)
Ge11 Ge12 Ge17 57.29(3)
Ge18 Ge12 Ge13 55.43(2)
Ge10 Ge12 Ge13 55.59(2)
Ge11 Ge12 Ge13 94.25(3)
Ge17 Ge12 Ge13 98.45(3)
Ge18 Ge12 K2 107.67(4)
Ge10 Ge12 K2 129.05(5)
Ge11 Ge12 K2 78.52(4)
Ge17 Ge12 K2 62.77(4)
Ge13 Ge12 K2 160.96(4)
Ge18 Ge13 Ge10 101.19(3)
Ge18 Ge13 Ge14 97.77(3)
Ge10 Ge13 Ge14 57.09(3)
Ge18 Ge13 Ge15 56.73(3)
Ge10 Ge13 Ge15 104.91(3)
Ge14 Ge13 Ge15 57.71(3)
Ge18 Ge13 Ge12 55.08(2)
Ge10 Ge13 Ge12 55.17(2)
Ge14 Ge13 Ge12 94.32(3)
Ge15 Ge13 Ge12 98.63(3)
Ge18 Ge13 K3 106.33(4)
Ge10 Ge13 K3 130.59(5)
Ge14 Ge13 K3 78.91(4)
Ge15 Ge13 K3 61.39(4)
Ge12 Ge13 K3 159.56(4)
Ge10 Ge14 Ge16 94.59(3)
Ge10 Ge14 Ge15 109.07(3)
Ge16 Ge14 Ge15 58.42(3)
Ge10 Ge14 Ge13 58.44(3)
Ge16 Ge14 Ge13 96.10(3)
Ge15 Ge14 Ge13 61.40(3)
Ge10 Ge14 K6 64.75(3)
Ge16 Ge14 K6 137.97(4)
Ge15 Ge14 K6 160.56(4)
Ge13 Ge14 K6 101.89(3)
Ge18 Ge15 Ge16 83.11(3)
Ge18 Ge15 Ge14 101.13(3)
Ge16 Ge15 Ge14 59.23(3)
Ge18 Ge15 Ge13 58.15(3)
Ge16 Ge15 Ge13 96.28(3)
Ge14 Ge15 Ge13 60.89(3)
Ge18 Ge15 K3 116.74(5)
Ge16 Ge15 K3 143.58(5)
Ge14 Ge15 K3 86.03(4)
Ge13 Ge15 K3 73.20(4)
Si9 Ge16 Ge17 117.13(5)
Si9 Ge16 Ge15 117.69(6)
Ge17 Ge16 Ge15 94.92(3)
Si9 Ge16 Ge14 123.41(5)
Ge17 Ge16 Ge14 119.20(3)
Ge15 Ge16 Ge14 62.35(3)
Si9 Ge16 Ge11 122.66(6)
Ge17 Ge16 Ge11 62.08(3)
Ge15 Ge16 Ge11 119.48(4)
Ge14 Ge16 Ge11 80.91(3)
Ge18 Ge17 Ge16 83.45(3)
Ge18 Ge17 Ge11 101.72(3)
Ge16 Ge17 Ge11 59.72(3)
Ge18 Ge17 Ge12 57.94(3)
Ge16 Ge17 Ge12 96.67(3)
Ge11 Ge17 Ge12 61.35(3)
Ge18 Ge17 K2 114.91(5)
Ge16 Ge17 K2 142.55(5)
Ge11 Ge17 K2 83.93(4)
Ge12 Ge17 K2 70.62(4)
Si13 Ge18 Ge17 124.60(6)
Si13 Ge18 Ge15 127.94(6)
Ge17 Ge18 Ge15 95.45(3)
Si13 Ge18 Ge12 111.41(6)
Ge17 Ge18 Ge12 65.40(3)
Ge15 Ge18 Ge12 115.32(3)
Si13 Ge18 Ge13 114.08(6)
Ge17 Ge18 Ge13 114.97(4)
Ge15 Ge18 Ge13 65.12(3)
Ge12 Ge18 Ge13 69.49(3)
Ge23 Ge19 Zn 137.98(4)
Ge23 Ge19 Ge20 77.01(3)
Zn Ge19 Ge20 137.71(4)
Ge23 Ge19 Ge21 106.76(3)
Zn Ge19 Ge21 110.43(4)
Ge20 Ge19 Ge21 63.75(3)
Ge23 Ge19 Ge22 63.99(3)
Zn Ge19 Ge22 110.50(3)
Ge20 Ge19 Ge22 106.79(3)
Ge21 Ge19 Ge22 71.67(3)
Ge23 Ge19 K5 115.16(4)
Zn Ge19 K5 67.20(3)
Ge20 Ge19 K5 76.60(4)
Ge21 Ge19 K5 112.22(4)
Ge22 Ge19 K5 175.88(4)
Ge23 Ge19 K6 123.59(4)
Zn Ge19 K6 63.05(3)
Ge20 Ge19 K6 124.43(4)
Ge21 Ge19 K6 60.92(3)
Ge22 Ge19 K6 59.94(3)
K5 Ge19 K6 120.30(4)
Ge19 Ge20 Ge25 97.73(3)
Ge19 Ge20 Ge26 109.02(3)
Ge25 Ge20 Ge26 57.57(3)
Ge19 Ge20 Ge21 58.44(3)
Ge25 Ge20 Ge21 95.02(3)
Ge26 Ge20 Ge21 59.60(3)
Ge19 Ge20 K5 64.53(3)
Ge25 Ge20 K5 142.59(4)
Ge26 Ge20 K5 157.18(4)
Ge21 Ge20 K5 101.47(3)
Ge27 Ge21 Ge19 101.77(3)
Ge27 Ge21 Ge26 57.66(3)
Ge19 Ge21 Ge26 108.54(3)
Ge27 Ge21 Ge20 98.22(3)
Ge19 Ge21 Ge20 57.81(3)
Ge26 Ge21 Ge20 59.67(3)
Ge27 Ge21 K6 95.18(4)
Ge19 Ge21 K6 78.67(3)
Ge26 Ge21 K6 152.57(4)
Ge20 Ge21 K6 136.18(4)
Ge27 Ge21 K4 107.90(4)
Ge19 Ge21 K4 136.47(5)
Ge26 Ge21 K4 65.00(4)
Ge20 Ge21 K4 86.58(5)
K6 Ge21 K4 128.03(5)
Ge27 Ge22 Ge19 101.01(3)
Ge27 Ge22 Ge24 57.57(3)
Ge19 Ge22 Ge24 107.89(3)
Ge27 Ge22 Ge23 97.94(3)
Ge19 Ge22 Ge23 57.19(3)
Ge24 Ge22 Ge23 59.79(3)
Ge27 Ge22 K6 95.90(4)
Ge19 Ge22 K6 79.27(4)
Ge24 Ge22 K6 153.14(4)
Ge23 Ge22 K6 136.04(4)
Ge27 Ge22 K3 110.34(4)
Ge19 Ge22 K3 128.71(5)
Ge24 Ge22 K3 62.19(4)
Ge23 Ge22 K3 78.62(4)
K6 Ge22 K3 133.63(5)
Ge19 Ge23 Ge25 97.82(3)
Ge19 Ge23 Ge24 108.76(3)
Ge25 Ge23 Ge24 57.32(3)
Ge19 Ge23 Ge22 58.82(3)
Ge25 Ge23 Ge22 95.04(3)
Ge24 Ge23 Ge22 59.20(3)
Ge25 Ge24 Ge27 81.62(3)
Ge25 Ge24 Ge22 97.43(3)
Ge27 Ge24 Ge22 59.34(3)
Ge25 Ge24 Ge23 59.11(3)
Ge27 Ge24 Ge23 100.00(3)
Ge22 Ge24 Ge23 61.01(3)
Ge25 Ge24 K3 141.07(5)
Ge27 Ge24 K3 121.22(5)
Ge22 Ge24 K3 73.73(4)
Ge23 Ge24 K3 84.57(4)
Si17 Ge25 Ge24 119.54(6)
Si17 Ge25 Ge26 120.09(6)
Ge24 Ge25 Ge26 97.31(3)
Si17 Ge25 Ge20 120.06(6)
Ge24 Ge25 Ge20 118.76(4)
Ge26 Ge25 Ge20 63.51(3)
Si17 Ge25 Ge23 119.50(5)
Ge24 Ge25 Ge23 63.57(3)
Ge26 Ge25 Ge23 118.87(4)
Ge20 Ge25 Ge23 76.31(3)
Ge25 Ge26 Ge27 81.53(3)
Ge25 Ge26 Ge21 96.66(3)
Ge27 Ge26 Ge21 58.88(3)
Ge25 Ge26 Ge20 58.92(3)
Ge27 Ge26 Ge20 99.81(3)
Ge21 Ge26 Ge20 60.73(3)
Ge25 Ge26 K4 147.59(4)
Ge27 Ge26 K4 111.81(5)
Ge21 Ge26 K4 69.01(4)
Ge20 Ge26 K4 89.14(4)
Si21 Ge27 Ge24 124.06(6)
Si21 Ge27 Ge26 123.49(6)
Ge24 Ge27 Ge26 97.18(3)
Si21 Ge27 Ge21 116.71(6)
Ge24 Ge27 Ge21 115.30(3)
Ge26 Ge27 Ge21 63.46(3)
Si21 Ge27 Ge22 116.70(6)
Ge24 Ge27 Ge22 63.09(3)
Ge26 Ge27 Ge22 115.93(3)
Ge21 Ge27 Ge22 72.04(3)
Ge29 Ge28 Ge32 76.08(3)
Ge29 Ge28 Zn 136.07(4)
Ge32 Ge28 Zn 141.12(4)
Ge29 Ge28 Ge30 63.96(3)
Ge32 Ge28 Ge30 106.16(3)
Zn Ge28 Ge30 108.37(3)
Ge29 Ge28 Ge31 106.48(3)
Ge32 Ge28 Ge31 63.71(3)
Zn Ge28 Ge31 111.59(4)
Ge30 Ge28 Ge31 71.72(3)
Ge29 Ge28 K6 117.07(4)
Ge32 Ge28 K6 80.02(3)
Zn Ge28 K6 66.28(3)
Ge30 Ge28 K6 173.64(4)
Ge31 Ge28 K6 113.07(4)
Ge29 Ge28 K5 123.17(4)
Ge32 Ge28 K5 124.88(4)
Zn Ge28 K5 62.43(3)
Ge30 Ge28 K5 59.56(3)
Ge31 Ge28 K5 61.31(3)
K6 Ge28 K5 118.36(4)
Ge28 Ge29 Ge34 98.47(3)
Ge28 Ge29 Ge35 108.55(4)
Ge34 Ge29 Ge35 57.26(3)
Ge28 Ge29 Ge30 58.67(3)
Ge34 Ge29 Ge30 95.07(3)
Ge35 Ge29 Ge30 58.87(3)
Ge28 Ge29 K1A 120.1(4)
Ge34 Ge29 K1A 115.5(2)
Ge35 Ge29 K1A 62.1(4)
Ge30 Ge29 K1A 70.0(5)
Ge36 Ge30 Ge28 101.55(3)
Ge36 Ge30 Ge35 57.64(3)
Ge28 Ge30 Ge35 108.44(3)
Ge36 Ge30 Ge29 98.28(3)
Ge28 Ge30 Ge29 57.38(3)
Ge35 Ge30 Ge29 60.04(3)
Ge36 Ge30 K1B 111.1(3)
Ge28 Ge30 K1B 129.5(8)
Ge35 Ge30 K1B 63.7(2)
Ge29 Ge30 K1B 80.2(8)
Ge36 Ge30 K5 95.82(4)
Ge28 Ge30 K5 80.21(4)
Ge35 Ge30 K5 152.91(4)
Ge29 Ge30 K5 137.13(4)
K1B Ge30 K5 130.8(5)
Ge36 Ge30 K1A 115.02(16)
Ge28 Ge30 K1A 116.3(5)
Ge35 Ge30 K1A 61.03(12)
Ge29 Ge30 K1A 66.8(5)
K5 Ge30 K1A 139.1(3)
Ge36 Ge31 Ge28 101.61(3)
Ge36 Ge31 Ge33 57.31(3)
Ge28 Ge31 Ge33 108.59(3)
Ge36 Ge31 Ge32 97.99(3)
Ge28 Ge31 Ge32 57.63(3)
Ge33 Ge31 Ge32 59.96(3)
Ge36 Ge31 K5 94.08(4)
Ge28 Ge31 K5 78.62(4)
Ge33 Ge31 K5 151.15(4)
Ge32 Ge31 K5 136.08(4)
Ge36 Ge31 K4 113.14(4)
Ge28 Ge31 K4 123.28(5)
Ge33 Ge31 K4 62.49(4)
Ge32 Ge31 K4 73.79(4)
K5 Ge31 K4 137.55(5)
Ge28 Ge32 Ge34 98.55(3)
Ge28 Ge32 Ge33 109.10(3)
Ge34 Ge32 Ge33 57.25(3)
Ge28 Ge32 Ge31 58.66(3)
Ge34 Ge32 Ge31 95.42(3)
Ge33 Ge32 Ge31 59.53(3)
Ge28 Ge32 K4 115.36(4)
Ge34 Ge32 K4 113.76(4)
Ge33 Ge32 K4 58.39(4)
Ge31 Ge32 K4 63.68(4)
Ge36 Ge33 Ge34 82.14(3)
Ge36 Ge33 Ge31 58.93(3)
Ge34 Ge33 Ge31 96.97(3)
Ge36 Ge33 Ge32 99.50(3)
Ge34 Ge33 Ge32 58.58(3)
Ge31 Ge33 Ge32 60.52(3)
Ge36 Ge33 K4 122.96(5)
Ge34 Ge33 K4 134.08(5)
Ge31 Ge33 K4 72.20(4)
Ge32 Ge33 K4 78.34(4)
Si25 Ge34 Ge33 120.79(6)
Si25 Ge34 Ge35 117.35(6)
Ge33 Ge34 Ge35 96.63(3)
Si25 Ge34 Ge32 123.03(6)
Ge33 Ge34 Ge32 64.16(3)
Ge35 Ge34 Ge32 118.01(4)
Si25 Ge34 Ge29 119.63(6)
Ge33 Ge34 Ge29 118.67(4)
Ge35 Ge34 Ge29 63.63(3)
Ge32 Ge34 Ge29 75.53(3)
Ge36 Ge35 Ge34 82.14(3)
Ge36 Ge35 Ge30 59.55(3)
Ge34 Ge35 Ge30 97.81(3)
Ge36 Ge35 Ge29 100.31(3)
Ge34 Ge35 Ge29 59.12(3)
Ge30 Ge35 Ge29 61.09(3)
Ge36 Ge35 K1B 117.7(7)
Ge34 Ge35 K1B 141.1(7)
Ge30 Ge35 K1B 69.9(3)
Ge29 Ge35 K1B 83.5(6)
Ge36 Ge35 K1A 129.9(5)
Ge34 Ge35 K1A 127.2(5)
Ge30 Ge35 K1A 75.3(3)
Ge29 Ge35 K1A 73.0(4)
Si29 Ge36 Ge35 123.16(6)
Si29 Ge36 Ge33 124.41(6)
Ge35 Ge36 Ge33 96.68(3)
Si29 Ge36 Ge31 117.62(6)
Ge35 Ge36 Ge31 115.17(4)
Ge33 Ge36 Ge31 63.76(3)
Si29 Ge36 Ge30 116.46(6)
Ge35 Ge36 Ge30 62.81(3)
Ge33 Ge36 Ge30 115.81(4)
Ge31 Ge36 Ge30 72.16(3)
Si2 Si1 Si3 110.94(13)
Si2 Si1 Si4 112.27(12)
Si3 Si1 Si4 112.03(13)
Si2 Si1 Ge7 105.31(11)
Si3 Si1 Ge7 109.31(9)
Si4 Si1 Ge7 106.63(10)
C1 Si2 C3 106.5(7)
C1 Si2 C2 107.1(6)
C3 Si2 C2 108.9(7)
C1 Si2 Si1 110.2(4)
C3 Si2 Si1 109.9(4)
C2 Si2 Si1 113.9(4)
C4 Si3 C5 108.7(6)
C4 Si3 C6 108.4(5)
C5 Si3 C6 108.5(5)
C4 Si3 Si1 109.9(4)
C5 Si3 Si1 110.5(4)
C6 Si3 Si1 110.7(3)
C7 Si4 C9 108.1(5)
C7 Si4 C8 108.4(4)
C9 Si4 C8 106.7(4)
C7 Si4 Si1 111.4(4)
C9 Si4 Si1 111.6(3)
C8 Si4 Si1 110.4(4)
Si8 Si5 Si6 108.28(11)
Si8 Si5 Si7 112.62(13)
Si6 Si5 Si7 110.29(11)
Si8 Si5 Ge9 101.76(10)
Si6 Si5 Ge9 112.71(10)
Si7 Si5 Ge9 110.94(10)
C12 Si6 C10 109.8(5)
C12 Si6 C11 109.1(4)
C10 Si6 C11 105.9(4)
C12 Si6 Si5 110.3(3)
C10 Si6 Si5 110.4(3)
C11 Si6 Si5 111.2(3)
C13 Si7 C14 107.5(5)
C13 Si7 C15 107.4(4)
C14 Si7 C15 109.9(5)
C13 Si7 Si5 112.4(3)
C14 Si7 Si5 109.3(3)
C15 Si7 Si5 110.2(3)
C18 Si8 C16 108.7(5)
C18 Si8 C17 109.7(5)
C16 Si8 C17 107.2(5)
C18 Si8 Si5 107.4(3)
C16 Si8 Si5 111.0(3)
C17 Si8 Si5 112.7(4)
Si11 Si9 Si12 111.38(11)
Si11 Si9 Si10 109.40(11)
Si12 Si9 Si10 110.48(11)
Si11 Si9 Ge16 112.31(10)
Si12 Si9 Ge16 107.81(9)
Si10 Si9 Ge16 105.30(9)
C21 Si10 C19 107.9(5)
C21 Si10 C20 109.2(5)
C19 Si10 C20 108.2(4)
C21 Si10 Si9 109.7(3)
C19 Si10 Si9 110.8(3)
C20 Si10 Si9 111.0(3)
C22 Si11 C23 108.8(5)
C22 Si11 C24 108.3(4)
C23 Si11 C24 108.4(4)
C22 Si11 Si9 110.4(3)
C23 Si11 Si9 112.0(3)
C24 Si11 Si9 108.8(3)
C26 Si12 C27 109.3(5)
C26 Si12 C25 108.8(5)
C27 Si12 C25 108.4(4)
C26 Si12 Si9 109.5(3)
C27 Si12 Si9 111.2(3)
C25 Si12 Si9 109.5(3)
Si14 Si13 Si15 110.48(12)
Si14 Si13 Si16 112.15(12)
Si15 Si13 Si16 111.70(11)
Si14 Si13 Ge18 101.78(10)
Si15 Si13 Ge18 110.55(10)
Si16 Si13 Ge18 109.77(9)
C28 Si14 C29 107.5(5)
C28 Si14 C30 109.6(5)
C29 Si14 C30 107.7(5)
C28 Si14 Si13 110.0(4)
C29 Si14 Si13 114.2(3)
C30 Si14 Si13 107.8(3)
C31 Si15 C32 108.0(5)
C31 Si15 C33 108.0(4)
C32 Si15 C33 109.1(5)
C31 Si15 Si13 113.0(3)
C32 Si15 Si13 109.8(3)
C33 Si15 Si13 108.9(3)
C34 Si16 C35 108.4(4)
C34 Si16 C36 110.0(4)
C35 Si16 C36 106.6(5)
C34 Si16 Si13 110.5(3)
C35 Si16 Si13 111.8(3)
C36 Si16 Si13 109.4(3)
Si20 Si17 Si18 112.74(11)
Si20 Si17 Si19 112.14(12)
Si18 Si17 Si19 110.30(12)
Si20 Si17 Ge25 108.98(9)
Si18 Si17 Ge25 107.20(11)
Si19 Si17 Ge25 105.06(10)
C37 Si18 C39 107.5(5)
C37 Si18 C38 106.1(6)
C39 Si18 C38 109.5(6)
C37 Si18 Si17 112.3(4)
C39 Si18 Si17 111.3(4)
C38 Si18 Si17 110.0(3)
C40 Si19 C41 109.0(5)
C40 Si19 C42 108.5(6)
C41 Si19 C42 107.7(5)
C40 Si19 Si17 109.3(3)
C41 Si19 Si17 111.0(3)
C42 Si19 Si17 111.2(3)
C44 Si20 C45 108.1(5)
C44 Si20 C43 108.4(5)
C45 Si20 C43 110.0(4)
C44 Si20 Si17 110.9(3)
C45 Si20 Si17 109.4(3)
C43 Si20 Si17 110.1(3)
Si24 Si21 Si23 111.07(11)
Si24 Si21 Si22 111.90(12)
Si23 Si21 Si22 109.17(11)
Si24 Si21 Ge27 110.81(9)
Si23 Si21 Ge27 102.07(10)
Si22 Si21 Ge27 111.41(9)
C46 Si22 C48 108.0(5)
C46 Si22 C47 105.0(5)
C48 Si22 C47 109.6(4)
C46 Si22 Si21 113.0(3)
C48 Si22 Si21 111.3(3)
C47 Si22 Si21 109.7(3)
C51 Si23 C50 108.5(6)
C51 Si23 C49 110.8(6)
C50 Si23 C49 107.8(4)
C51 Si23 Si21 108.7(3)
C50 Si23 Si21 111.8(3)
C49 Si23 Si21 109.2(3)
C53 Si24 C52 107.0(5)
C53 Si24 C54 107.5(5)
C52 Si24 C54 109.2(4)
C53 Si24 Si21 111.1(3)
C52 Si24 Si21 111.1(3)
C54 Si24 Si21 110.8(3)
Si26 Si25 Si28 110.07(14)
Si26 Si25 Si27 110.12(12)
Si28 Si25 Si27 113.74(12)
Si26 Si25 Ge34 105.12(11)
Si28 Si25 Ge34 109.23(10)
Si27 Si25 Ge34 108.18(11)
C56 Si26 C55 107.7(7)
C56 Si26 C57 107.3(6)
C55 Si26 C57 111.3(7)
C56 Si26 Si25 111.9(4)
C55 Si26 Si25 109.4(5)
C57 Si26 Si25 109.2(4)
C59 Si27 C58 108.3(5)
C59 Si27 C60 108.8(4)
C58 Si27 C60 108.7(5)
C59 Si27 Si25 110.9(3)
C58 Si27 Si25 109.5(3)
C60 Si27 Si25 110.7(3)
C62 Si28 C63 107.9(5)
C62 Si28 C61 108.1(5)
C63 Si28 C61 109.6(5)
C62 Si28 Si25 108.8(4)
C63 Si28 Si25 110.6(4)
C61 Si28 Si25 111.7(4)
Si30 Si29 Si31 111.07(12)
Si30 Si29 Si32 111.13(13)
Si31 Si29 Si32 110.06(14)
Si30 Si29 Ge36 110.40(10)
Si31 Si29 Ge36 110.65(10)
Si32 Si29 Ge36 103.28(11)
C64 Si30 C66 107.1(5)
C64 Si30 C65 110.3(5)
C66 Si30 C65 107.6(5)
C64 Si30 Si29 110.4(3)
C66 Si30 Si29 111.4(3)
C65 Si30 Si29 109.9(4)
C68 Si31 C67 111.7(5)
C68 Si31 C69 106.3(5)
C67 Si31 C69 108.3(6)
C68 Si31 Si29 110.9(4)
C67 Si31 Si29 108.9(4)
C69 Si31 Si29 110.7(3)
C72 Si32 C71 108.6(6)
C72 Si32 C70 109.7(7)
C71 Si32 C70 107.3(6)
C72 Si32 Si29 111.1(4)
C71 Si32 Si29 111.9(4)
C70 Si32 Si29 108.2(4)
Si2 C1 H1A 109.5
Si2 C1 H1B 109.5
H1A C1 H1B 109.5
Si2 C1 H1C 109.5
H1A C1 H1C 109.5
H1B C1 H1C 109.5
Si2 C2 H2A 109.5
Si2 C2 H2B 109.5
H2A C2 H2B 109.5
Si2 C2 H2C 109.5
H2A C2 H2C 109.5
H2B C2 H2C 109.5
Si2 C3 H3A 109.5
Si2 C3 H3B 109.5
H3A C3 H3B 109.5
Si2 C3 H3C 109.5
H3A C3 H3C 109.5
H3B C3 H3C 109.5
Si3 C4 H4A 109.5
Si3 C4 H4B 109.5
H4A C4 H4B 109.5
Si3 C4 H4C 109.5
H4A C4 H4C 109.5
H4B C4 H4C 109.5
Si3 C5 H5A 109.5
Si3 C5 H5B 109.5
H5A C5 H5B 109.5
Si3 C5 H5C 109.5
H5A C5 H5C 109.5
H5B C5 H5C 109.5
Si3 C6 H6A 109.5
Si3 C6 H6B 109.5
H6A C6 H6B 109.5
Si3 C6 H6C 109.5
H6A C6 H6C 109.5
H6B C6 H6C 109.5
Si4 C7 H7A 109.5
Si4 C7 H7B 109.5
H7A C7 H7B 109.5
Si4 C7 H7C 109.5
H7A C7 H7C 109.5
H7B C7 H7C 109.5
Si4 C8 H8A 109.5
Si4 C8 H8B 109.5
H8A C8 H8B 109.5
Si4 C8 H8C 109.5
H8A C8 H8C 109.5
H8B C8 H8C 109.5
Si4 C9 H9A 109.5
Si4 C9 H9B 109.5
H9A C9 H9B 109.5
Si4 C9 H9C 109.5
H9A C9 H9C 109.5
H9B C9 H9C 109.5
Si6 C10 H10A 109.5
Si6 C10 H10B 109.5
H10A C10 H10B 109.5
Si6 C10 H10C 109.5
H10A C10 H10C 109.5
H10B C10 H10C 109.5
Si6 C11 H11A 109.5
Si6 C11 H11B 109.5
H11A C11 H11B 109.5
Si6 C11 H11C 109.5
H11A C11 H11C 109.5
H11B C11 H11C 109.5
Si6 C12 H12A 109.5
Si6 C12 H12B 109.5
H12A C12 H12B 109.5
Si6 C12 H12C 109.5
H12A C12 H12C 109.5
H12B C12 H12C 109.5
Si7 C13 H13A 109.5
Si7 C13 H13B 109.5
H13A C13 H13B 109.5
Si7 C13 H13C 109.5
H13A C13 H13C 109.5
H13B C13 H13C 109.5
Si7 C14 H14A 109.5
Si7 C14 H14B 109.5
H14A C14 H14B 109.5
Si7 C14 H14C 109.5
H14A C14 H14C 109.5
H14B C14 H14C 109.5
Si7 C15 H15A 109.5
Si7 C15 H15B 109.5
H15A C15 H15B 109.5
Si7 C15 H15C 109.5
H15A C15 H15C 109.5
H15B C15 H15C 109.5
Si8 C16 H16A 109.5
Si8 C16 H16B 109.5
H16A C16 H16B 109.5
Si8 C16 H16C 109.5
H16A C16 H16C 109.5
H16B C16 H16C 109.5
Si8 C17 H17A 109.5
Si8 C17 H17B 109.5
H17A C17 H17B 109.5
Si8 C17 H17C 109.5
H17A C17 H17C 109.5
H17B C17 H17C 109.5
Si8 C18 H18A 109.5
Si8 C18 H18B 109.5
H18A C18 H18B 109.5
Si8 C18 H18C 109.5
H18A C18 H18C 109.5
H18B C18 H18C 109.5
Si10 C19 H19A 109.5
Si10 C19 H19B 109.5
H19A C19 H19B 109.5
Si10 C19 H19C 109.5
H19A C19 H19C 109.5
H19B C19 H19C 109.5
Si10 C20 H20A 109.5
Si10 C20 H20B 109.5
H20A C20 H20B 109.5
Si10 C20 H20C 109.5
H20A C20 H20C 109.5
H20B C20 H20C 109.5
Si10 C21 H21A 109.5
Si10 C21 H21B 109.5
H21A C21 H21B 109.5
Si10 C21 H21C 109.5
H21A C21 H21C 109.5
H21B C21 H21C 109.5
Si11 C22 H22A 109.5
Si11 C22 H22B 109.5
H22A C22 H22B 109.5
Si11 C22 H22C 109.5
H22A C22 H22C 109.5
H22B C22 H22C 109.5
Si11 C23 H23A 109.5
Si11 C23 H23B 109.5
H23A C23 H23B 109.5
Si11 C23 H23C 109.5
H23A C23 H23C 109.5
H23B C23 H23C 109.5
Si11 C24 H24A 109.5
Si11 C24 H24B 109.5
H24A C24 H24B 109.5
Si11 C24 H24C 109.5
H24A C24 H24C 109.5
H24B C24 H24C 109.5
Si12 C25 H25A 109.5
Si12 C25 H25B 109.5
H25A C25 H25B 109.5
Si12 C25 H25C 109.5
H25A C25 H25C 109.5
H25B C25 H25C 109.5
Si12 C26 H26A 109.5
Si12 C26 H26B 109.5
H26A C26 H26B 109.5
Si12 C26 H26C 109.5
H26A C26 H26C 109.5
H26B C26 H26C 109.5
Si12 C27 H27A 109.5
Si12 C27 H27B 109.5
H27A C27 H27B 109.5
Si12 C27 H27C 109.5
H27A C27 H27C 109.5
H27B C27 H27C 109.5
Si14 C28 H28A 109.5
Si14 C28 H28B 109.5
H28A C28 H28B 109.5
Si14 C28 H28C 109.5
H28A C28 H28C 109.5
H28B C28 H28C 109.5
Si14 C29 H29A 109.5
Si14 C29 H29B 109.5
H29A C29 H29B 109.5
Si14 C29 H29C 109.5
H29A C29 H29C 109.5
H29B C29 H29C 109.5
Si14 C30 H30A 109.5
Si14 C30 H30B 109.5
H30A C30 H30B 109.5
Si14 C30 H30C 109.5
H30A C30 H30C 109.5
H30B C30 H30C 109.5
Si15 C31 H31A 109.5
Si15 C31 H31B 109.5
H31A C31 H31B 109.5
Si15 C31 H31C 109.5
H31A C31 H31C 109.5
H31B C31 H31C 109.5
Si15 C32 K2 137.1(5)
Si15 C32 H32A 109.5
K2 C32 H32A 71.2
Si15 C32 H32B 109.5
H32A C32 H32B 109.5
Si15 C32 H32C 109.5
K2 C32 H32C 110.3
H32A C32 H32C 109.5
H32B C32 H32C 109.5
Si15 C33 H33A 109.5
Si15 C33 H33B 109.5
H33A C33 H33B 109.5
Si15 C33 H33C 109.5
H33A C33 H33C 109.5
H33B C33 H33C 109.5
Si16 C34 H34A 109.5
Si16 C34 H34B 109.5
H34A C34 H34B 109.5
Si16 C34 H34C 109.5
H34A C34 H34C 109.5
H34B C34 H34C 109.5
Si16 C35 H35A 109.5
Si16 C35 H35B 109.5
H35A C35 H35B 109.5
Si16 C35 H35C 109.5
H35A C35 H35C 109.5
H35B C35 H35C 109.5
Si16 C36 H36A 109.5
Si16 C36 H36B 109.5
H36A C36 H36B 109.5
Si16 C36 H36C 109.5
H36A C36 H36C 109.5
H36B C36 H36C 109.5
Si18 C37 H37A 109.4
Si18 C37 H37B 109.5
H37A C37 H37B 109.5
Si18 C37 H37C 109.5
H37A C37 H37C 109.5
H37B C37 H37C 109.5
Si18 C38 H38A 109.5
Si18 C38 H38B 109.5
H38A C38 H38B 109.5
Si18 C38 H38C 109.5
H38A C38 H38C 109.5
H38B C38 H38C 109.5
Si18 C39 H39A 109.5
Si18 C39 H39B 109.5
H39A C39 H39B 109.5
Si18 C39 H39C 109.5
H39A C39 H39C 109.5
H39B C39 H39C 109.5
Si19 C40 H40A 109.5
Si19 C40 H40B 109.5
H40A C40 H40B 109.5
Si19 C40 H40C 109.5
H40A C40 H40C 109.5
H40B C40 H40C 109.5
Si19 C41 H41A 109.5
Si19 C41 H41B 109.5
H41A C41 H41B 109.5
Si19 C41 H41C 109.5
H41A C41 H41C 109.5
H41B C41 H41C 109.5
Si19 C42 H42A 109.5
Si19 C42 H42B 109.5
H42A C42 H42B 109.5
Si19 C42 H42C 109.5
H42A C42 H42C 109.5
H42B C42 H42C 109.5
Si20 C43 H43A 109.5
Si20 C43 H43B 109.5
H43A C43 H43B 109.5
Si20 C43 H43C 109.5
H43A C43 H43C 109.5
H43B C43 H43C 109.5
Si20 C44 H44A 109.5
Si20 C44 H44B 109.5
H44A C44 H44B 109.5
Si20 C44 H44C 109.5
H44A C44 H44C 109.5
H44B C44 H44C 109.5
Si20 C45 H45A 109.5
Si20 C45 H45B 109.5
H45A C45 H45B 109.5
Si20 C45 H45C 109.5
H45A C45 H45C 109.5
H45B C45 H45C 109.5
Si22 C46 K6 125.5(4)
Si22 C46 H46A 109.5
K6 C46 H46A 123.9
Si22 C46 H46B 109.5
K6 C46 H46B 64.3
H46A C46 H46B 109.5
Si22 C46 H46C 109.5
H46A C46 H46C 109.5
H46B C46 H46C 109.5
Si22 C47 K4 135.0(4)
Si22 C47 H47A 109.5
K4 C47 H47A 82.2
Si22 C47 H47B 109.5
H47A C47 H47B 109.5
Si22 C47 H47C 109.5
K4 C47 H47C 106.6
H47A C47 H47C 109.5
H47B C47 H47C 109.5
Si22 C48 H48A 109.5
Si22 C48 H48B 109.5
H48A C48 H48B 109.5
Si22 C48 H48C 109.5
H48A C48 H48C 109.5
H48B C48 H48C 109.5
Si23 C49 H49A 109.5
Si23 C49 H49B 109.5
H49A C49 H49B 109.5
Si23 C49 H49C 109.5
H49A C49 H49C 109.5
H49B C49 H49C 109.5
Si23 C50 H50A 109.5
Si23 C50 H50B 109.5
H50A C50 H50B 109.5
Si23 C50 H50C 109.5
H50A C50 H50C 109.5
H50B C50 H50C 109.5
Si23 C51 H51A 109.5
Si23 C51 H51B 109.5
H51A C51 H51B 109.5
Si23 C51 H51C 109.5
H51A C51 H51C 109.5
H51B C51 H51C 109.5
Si24 C52 H52A 109.5
Si24 C52 H52B 109.5
H52A C52 H52B 109.5
Si24 C52 H52C 109.5
H52A C52 H52C 109.5
H52B C52 H52C 109.5
Si24 C53 H53A 109.5
Si24 C53 H53B 109.5
H53A C53 H53B 109.5
Si24 C53 H53C 109.5
H53A C53 H53C 109.5
H53B C53 H53C 109.5
Si24 C54 H54A 109.5
Si24 C54 H54B 109.5
H54A C54 H54B 109.5
Si24 C54 H54C 109.5
H54A C54 H54C 109.5
H54B C54 H54C 109.5
Si26 C55 H55A 109.5
Si26 C55 H55B 109.5
H55A C55 H55B 109.5
Si26 C55 H55C 109.5
H55A C55 H55C 109.5
H55B C55 H55C 109.5
Si26 C56 H56A 109.5
Si26 C56 H56B 109.5
H56A C56 H56B 109.5
Si26 C56 H56C 109.5
H56A C56 H56C 109.5
H56B C56 H56C 109.5
Si26 C57 H57A 109.5
Si26 C57 H57B 109.5
H57A C57 H57B 109.5
Si26 C57 H57C 109.5
H57A C57 H57C 109.5
H57B C57 H57C 109.5
Si27 C58 H58A 109.5
Si27 C58 H58B 109.5
H58A C58 H58B 109.5
Si27 C58 H58C 109.5
H58A C58 H58C 109.5
H58B C58 H58C 109.5
Si27 C59 H59A 109.5
Si27 C59 H59B 109.5
H59A C59 H59B 109.5
Si27 C59 H59C 109.5
H59A C59 H59C 109.5
H59B C59 H59C 109.5
Si27 C60 H60A 109.5
Si27 C60 H60B 109.5
H60A C60 H60B 109.5
Si27 C60 H60C 109.5
H60A C60 H60C 109.5
H60B C60 H60C 109.5
Si28 C61 H61A 109.5
Si28 C61 H61B 109.5
H61A C61 H61B 109.5
Si28 C61 H61C 109.5
H61A C61 H61C 109.5
H61B C61 H61C 109.5
Si28 C62 H62A 109.5
Si28 C62 H62B 109.5
H62A C62 H62B 109.5
Si28 C62 H62C 109.5
H62A C62 H62C 109.5
H62B C62 H62C 109.5
Si28 C63 H63A 109.5
Si28 C63 H63B 109.5
H63A C63 H63B 109.5
Si28 C63 H63C 109.5
H63A C63 H63C 109.5
H63B C63 H63C 109.5
Si30 C64 H64A 109.5
Si30 C64 H64B 109.5
H64A C64 H64B 109.5
Si30 C64 H64C 109.5
H64A C64 H64C 109.5
H64B C64 H64C 109.5
Si30 C65 H65A 109.5
Si30 C65 H65B 109.5
H65A C65 H65B 109.5
Si30 C65 H65C 109.5
H65A C65 H65C 109.5
H65B C65 H65C 109.5
Si30 C66 K5 129.6(3)
Si30 C66 H66A 109.5
K5 C66 H66A 120.4
Si30 C66 H66B 109.5
K5 C66 H66B 48.2
H66A C66 H66B 109.5
Si30 C66 H66C 109.5
K5 C66 H66C 61.5
H66A C66 H66C 109.5
H66B C66 H66C 109.5
Si31 C67 H67A 109.5
Si31 C67 H67B 109.5
H67A C67 H67B 109.5
Si31 C67 H67C 109.5
H67A C67 H67C 109.5
H67B C67 H67C 109.5
Si31 C68 H68A 109.5
Si31 C68 H68B 109.5
H68A C68 H68B 109.5
Si31 C68 H68C 109.5
H68A C68 H68C 109.5
H68B C68 H68C 109.5
Si31 C69 H69A 109.5
Si31 C69 H69B 109.5
H69A C69 H69B 109.5
Si31 C69 H69C 109.5
H69A C69 H69C 109.5
H69B C69 H69C 109.5
Si32 C70 H70A 109.5
Si32 C70 H70B 109.5
H70A C70 H70B 109.5
Si32 C70 H70C 109.5
H70A C70 H70C 109.5
H70B C70 H70C 109.5
Si32 C71 H71A 109.5
Si32 C71 H71B 109.5
H71A C71 H71B 109.5
Si32 C71 H71C 109.5
H71A C71 H71C 109.5
H71B C71 H71C 109.5
Si32 C72 H72A 109.5
Si32 C72 H72B 109.5
H72A C72 H72B 109.5
Si32 C72 H72C 109.5
H72A C72 H72C 109.5
H72B C72 H72C 109.5
C78 C73 C74 116.4(13)
C78 C73 C79 123.2(16)
C74 C73 C79 120.3(16)
C78 C73 K1A 72.7(9)
C74 C73 K1A 85.3(9)
C79 C73 K1A 113.4(10)
C78 C73 K1B 83.7(10)
C74 C73 K1B 69.3(10)
C79 C73 K1B 117.8(10)
C75 C74 C73 121.0(14)
C75 C74 K1B 75.9(9)
C73 C74 K1B 85.5(11)
C75 C74 K1A 82.0(8)
C73 C74 K1A 70.2(8)
C75 C74 H74 119.5
C73 C74 H74 119.5
K1B C74 H74 109.1
K1A C74 H74 118.9
C74 C75 C76 122.5(16)
C74 C75 K1B 78.0(8)
C76 C75 K1B 83.3(10)
C74 C75 K1A 74.7(8)
C76 C75 K1A 74.2(9)
C74 C75 H75 118.7
C76 C75 H75 118.7
K1B C75 H75 109.7
K1A C75 H75 124.0
C77 C76 C75 112.1(16)
C77 C76 K1B 83.0(13)
C75 C76 K1B 70.8(10)
C77 C76 K1A 67.8(11)
C75 C76 K1A 82.0(9)
C77 C76 H76 124.0
C75 C76 H76 124.0
K1B C76 H76 113.8
K1A C76 H76 117.6
C78 C77 C76 127.2(19)
C78 C77 K1A 75.7(12)
C76 C77 K1A 87.9(12)
C78 C77 K1B 82.1(13)
C76 C77 K1B 72.7(12)
C78 C77 H77 116.4
C76 C77 H77 116.4
K1A C77 H77 108.6
K1B C77 H77 119.3
C77 C78 C73 120.7(18)
C77 C78 K1A 79.6(12)
C73 C78 K1A 82.0(10)
C77 C78 K1B 75.4(12)
C73 C78 K1B 72.7(10)
C77 C78 H78 119.7
C73 C78 H78 119.7
K1A C78 H78 108.9
K1B C78 H78 123.8
C73 C79 H79A 109.5
C73 C79 H79B 109.5
H79A C79 H79B 109.5
C73 C79 H79C 109.5
H79A C79 H79C 109.5
H79B C79 H79C 109.5
C81 C80 C86 126.8(17)
C81 C80 C85 117.4(13)
C86 C80 C85 115.8(16)
C81 C80 K2 76.1(6)
C86 C80 K2 115.6(9)
C85 C80 K2 77.8(7)
C80 C81 C82 121.3(15)
C80 C81 K2 80.3(6)
C82 C81 K2 74.9(7)
C80 C81 H81 119.4
C82 C81 H81 119.4
K2 C81 H81 115.8
C81 C82 C83 119.8(15)
C81 C82 K2 80.0(7)
C83 C82 K2 76.6(8)
C81 C82 H82 120.1
C83 C82 H82 120.1
K2 C82 H82 113.9
C84 C83 C82 111.2(15)
C84 C83 K2 80.2(9)
C82 C83 K2 76.0(7)
C84 C83 H83 124.4
C82 C83 H83 124.4
K2 C83 H83 111.4
C85 C84 C83 128.5(19)
C85 C84 K2 81.1(10)
C83 C84 K2 75.9(9)
C85 C84 H84 115.8
C83 C84 H84 115.8
K2 C84 H84 117.2
C84 C85 C80 121.7(15)
C84 C85 K2 76.3(9)
C80 C85 K2 77.8(7)
C84 C85 H85 119.2
C80 C85 H85 119.2
K2 C85 H85 117.4
C80 C86 H86A 109.5
C80 C86 H86B 109.5
H86A C86 H86B 109.5
C80 C86 H86C 109.5
H86A C86 H86C 109.5
H86B C86 H86C 109.5
C93A C87A C92 139(4)
C93A C87A C88 97(3)
C92 C87A C88 124(2)
C93A C87A K3 113(2)
C92 C87A K3 78.6(10)
C88 C87A K3 77.9(9)
C87A C93A C88 48(2)
C87A C93A H93A 109.5
C88 C93A H93A 93.6
C87A C93A H93B 109.5
C88 C93A H93B 73.2
H93A C93A H93B 109.5
C87A C93A H93C 109.5
C88 C93A H93C 153.4
H93A C93A H93C 109.5
H93B C93A H93C 109.5
C88 C89A C90 125.9(18)
C88 C89A K3 78.6(10)
C90 C89A K3 79.0(9)
C88 C89A H89 117.1
C90 C89A H89 117.1
K3 C89A H89 115.3
C88 C89B C90 125.9(18)
C88 C89B C93B 114(3)
C90 C89B C93B 119(3)
C88 C89B K3 78.6(10)
C90 C89B K3 79.0(9)
C93B C89B K3 124.3(17)
C89B C93B H93D 109.5
C89B C93B H93E 109.5
H93D C93B H93E 109.5
C89B C93B H93F 109.5
H93D C93B H93F 109.5
H93E C93B H93F 109.5
C92 C87B C88 124(2)
C92 C87B K3 78.6(10)
C88 C87B K3 77.9(9)
C92 C87B H87 118.2
C88 C87B H87 118.2
K3 C87B H87 115.4
C89B C88 C87B 112.0(18)
C89A C88 C87A 112.0(18)
C89A C88 C93A 147(2)
C89B C88 K3 78.1(9)
C89A C88 K3 78.1(9)
C87B C88 K3 76.8(9)
C87A C88 K3 76.8(9)
C93A C88 K3 91.0(12)
C89A C88 H88 124.0
C87A C88 H88 124.0
C93A C88 H88 89.4
K3 C88 H88 112.8
C91 C90 C89B 120.8(19)
C91 C90 C89A 120.8(19)
C91 C90 K3 78.6(9)
C89B C90 K3 76.9(9)
C89A C90 K3 76.9(9)
C91 C90 H90 119.6
C89A C90 H90 119.6
K3 C90 H90 115.5
C90 C91 C92 111.8(16)
C90 C91 K3 77.6(9)
C92 C91 K3 75.1(8)
C90 C91 H91 124.1
C92 C91 H91 124.1
K3 C91 H91 114.9
C87B C92 C91 125.9(18)
C87A C92 C91 125.9(18)
C87B C92 K3 79.9(10)
C87A C92 K3 79.9(10)
C91 C92 K3 79.6(8)
C87A C92 H92 117.1
C91 C92 H92 117.1
K3 C92 H92 113.0
C95 C94 C99 119.5(10)
C95 C94 C100 121.1(10)
C99 C94 C100 119.4(10)
C95 C94 K4 79.2(6)
C99 C94 K4 72.0(5)
C100 C94 K4 119.4(6)
C94 C95 C96 122.0(11)
C94 C95 K4 77.4(5)
C96 C95 K4 75.1(6)
C94 C95 H95 119.0
C96 C95 H95 119.0
K4 C95 H95 119.3
C95 C96 C97 121.5(11)
C95 C96 K4 81.1(6)
C97 C96 K4 73.5(5)
C95 C96 H96 119.2
C97 C96 H96 119.2
K4 C96 H96 116.8
C96 C97 C98 117.4(12)
C96 C97 K4 81.6(6)
C98 C97 K4 74.5(5)
C96 C97 H97 121.3
C98 C97 H97 121.3
K4 C97 H97 113.4
C99 C98 C97 119.6(10)
C99 C98 K4 80.0(5)
C97 C98 K4 79.2(5)
C99 C98 H98 120.2
C97 C98 H98 120.2
K4 C98 H98 111.0
C94 C99 C98 120.0(9)
C94 C99 K4 83.3(5)
C98 C99 K4 74.2(5)
C94 C99 H99 120.0
C98 C99 H99 120.0
K4 C99 H99 112.9
C94 C100 H10D 109.5
C94 C100 H10E 109.5
H10D C100 H10E 109.5
C94 C100 H10F 109.5
H10D C100 H10F 109.5
H10E C100 H10F 109.5
C102 C101 C106 117.5(9)
C102 C101 C107 121.9(8)
C106 C101 C107 120.4(8)
C102 C101 K5 76.0(5)
C106 C101 K5 73.5(5)
C107 C101 K5 124.2(6)
C101 C102 C103 122.3(8)
C101 C102 K5 81.0(4)
C103 C102 K5 71.0(5)
C101 C102 H102 118.9
C103 C102 H102 118.9
K5 C102 H102 120.0
C104 C103 C102 120.2(9)
C104 C103 K5 73.5(5)
C102 C103 K5 85.0(5)
C104 C103 H103 119.9
C102 C103 H103 119.9
K5 C103 H103 111.8
C105 C104 C103 119.0(10)
C105 C104 K5 79.0(6)
C103 C104 K5 81.3(6)
C105 C104 H104 120.5
C103 C104 H104 120.5
K5 C104 H104 109.7
C104 C105 C106 121.3(9)
C104 C105 K5 75.9(6)
C106 C105 K5 84.8(6)
C104 C105 H105 119.3
C106 C105 H105 119.3
K5 C105 H105 109.9
C105 C106 C101 119.7(9)
C105 C106 K5 70.5(5)
C101 C106 K5 82.4(5)
C105 C106 H106 120.2
C101 C106 H106 120.2
K5 C106 H106 117.7
C101 C107 H10G 109.5
C101 C107 H10H 109.5
H10G C107 H10H 109.5
C101 C107 H10I 109.5
H10G C107 H10I 109.5
H10H C107 H10I 109.5
C109 C108 C113 118.5(9)
C109 C108 C114 121.1(11)
C113 C108 C114 120.4(12)
C109 C108 K6 78.9(5)
C113 C108 K6 72.4(5)
C114 C108 K6 119.2(7)
C110 C109 C108 121.3(10)
C110 C109 K6 75.4(6)
C108 C109 K6 77.4(6)
C110 C109 H109 119.4
C108 C109 H109 119.4
K6 C109 H109 118.7
C109 C110 C111 120.7(10)
C109 C110 K6 81.1(6)
C111 C110 K6 73.9(5)
C109 C110 H110 119.7
C111 C110 H110 119.7
K6 C110 H110 115.9
C112 C111 C110 119.5(9)
C112 C111 K6 75.3(5)
C110 C111 K6 81.2(5)
C112 C111 H111 120.2
C110 C111 H111 120.2
K6 C111 H111 113.8
C113 C112 C111 120.0(9)
C113 C112 K6 80.1(5)
C111 C112 K6 79.4(5)
C113 C112 H112 120.0
C111 C112 H112 120.0
K6 C112 H112 110.8
C112 C113 C108 119.9(10)
C112 C113 K6 74.9(6)
C108 C113 K6 82.4(5)
C112 C113 H113 120.0
C108 C113 H113 120.0
K6 C113 H113 113.0
C108 C114 H11D 109.5
C108 C114 H11E 109.5
H11D C114 H11E 109.5
C108 C114 H11F 109.5
H11D C114 H11F 109.5
H11E C114 H11F 109.5

loop_
_geom_bond_atom_site_label_1
_geom_bond_atom_site_label_2
_geom_bond_distance
K1A K1B 0.906(15)
K1A C78 3.01(2)
K1A C77 3.05(2)
K1A C73 3.120(11)
K1A C76 3.296(17)
K1A C74 3.304(19)
K1A Ge8 3.329(8)
K1A Ge35 3.372(11)
K1A C75 3.39(2)
K1A Ge3 3.404(8)
K1A Ge29 3.648(11)
K1A Ge30 3.728(18)
K1B C75 2.99(2)
K1B C74 3.018(17)
K1B C76 3.147(13)
K1B C73 3.217(15)
K1B C77 3.27(3)
K1B Ge35 3.289(8)
K1B Ge8 3.316(9)
K1B C78 3.35(3)
K1B Ge30 3.446(10)
K1B Ge3 3.64(2)
K1B Ge2 3.689(18)
K2 C82 3.158(13)
K2 C83 3.166(12)
K2 C84 3.217(15)
K2 C81 3.220(10)
K2 C85 3.271(12)
K2 C80 3.271(9)
K2 Ge6 3.318(2)
K2 Ge17 3.3611(19)
K2 C32 3.502(11)
K2 Ge12 3.5658(18)
K2 Ge4 3.6051(19)
K2 Ge5 3.963(2)
K3 C92 3.257(10)
K3 C87B 3.270(17)
K3 C87A 3.270(17)
K3 C89B 3.278(16)
K3 C89A 3.278(16)
K3 C88 3.284(13)
K3 C90 3.303(13)
K3 C91 3.315(16)
K3 Ge15 3.3840(19)
K3 Ge24 3.397(2)
K3 Ge22 3.687(2)
K3 Ge13 3.6902(19)
K4 C98 3.082(9)
K4 C97 3.142(9)
K4 C99 3.154(9)
K4 C96 3.243(9)
K4 C94 3.293(8)
K4 C95 3.315(9)
K4 Ge33 3.358(2)
K4 Ge26 3.376(2)
K4 Ge21 3.4784(19)
K4 C47 3.495(10)
K4 Ge31 3.6049(17)
K4 Ge32 3.862(2)
K5 C104 3.100(10)
K5 C105 3.138(9)
K5 C103 3.195(8)
K5 C106 3.316(9)
K5 C102 3.367(8)
K5 C66 3.413(9)
K5 C101 3.428(7)
K5 Ge30 3.4507(19)
K5 Ge31 3.5290(17)
K5 Zn 3.5747(18)
K5 Ge1 3.6431(19)
K5 Ge19 3.6795(18)
K6 C112 3.117(8)
K6 C111 3.168(9)
K6 C113 3.181(10)
K6 C110 3.258(9)
K6 C108 3.307(9)
K6 C109 3.326(10)
K6 Ge22 3.4311(19)
K6 Ge21 3.4717(18)
K6 C46 3.535(9)
K6 Zn 3.5606(16)
K6 Ge10 3.5914(17)
K6 Ge28 3.7058(19)
Zn Ge10 2.4922(10)
Zn Ge1 2.5019(9)
Zn Ge19 2.5538(10)
Zn Ge28 2.5705(10)
Ge1 Ge5 2.5390(9)
Ge1 Ge2 2.5440(10)
Ge1 Ge4 2.5741(10)
Ge1 Ge3 2.5771(11)
Ge2 Ge7 2.5662(9)
Ge2 Ge8 2.6602(11)
Ge2 Ge3 2.7344(10)
Ge3 Ge9 2.5661(9)
Ge3 Ge8 2.7455(9)
Ge3 Ge4 2.9334(10)
Ge4 Ge9 2.5631(10)
Ge4 Ge6 2.7359(9)
Ge4 Ge5 2.7363(10)
Ge5 Ge7 2.5776(11)
Ge5 Ge6 2.6402(10)
Ge6 Ge9 2.5242(10)
Ge6 Ge7 2.5276(10)
Ge7 Si1 2.3826(19)
Ge7 Ge8 2.5250(11)
Ge8 Ge9 2.5189(10)
Ge9 Si5 2.389(2)
Ge10 Ge11 2.5308(10)
Ge10 Ge14 2.5417(9)
Ge10 Ge12 2.5670(9)
Ge10 Ge13 2.5799(10)
Ge11 Ge16 2.5734(10)
Ge11 Ge17 2.6332(10)
Ge11 Ge12 2.7464(10)
Ge12 Ge18 2.5600(10)
Ge12 Ge17 2.7466(10)
Ge12 Ge13 2.9242(9)
Ge13 Ge18 2.5708(10)
Ge13 Ge14 2.7322(10)
Ge13 Ge15 2.7455(10)
Ge14 Ge16 2.5644(10)
Ge14 Ge15 2.6435(11)
Ge15 Ge18 2.5305(9)
Ge15 Ge16 2.5426(11)
Ge16 Si9 2.378(2)
Ge16 Ge17 2.5329(9)
Ge17 Ge18 2.5235(10)
Ge18 Si13 2.392(2)
Ge19 Ge23 2.5446(11)
Ge19 Ge20 2.5578(10)
Ge19 Ge21 2.5753(9)
Ge19 Ge22 2.5900(10)
Ge20 Ge25 2.5663(11)
Ge20 Ge26 2.6817(9)
Ge20 Ge21 2.7105(10)
Ge21 Ge27 2.5645(10)
Ge21 Ge26 2.6799(10)
Ge22 Ge27 2.5777(9)
Ge22 Ge24 2.6719(10)
Ge22 Ge23 2.7207(10)
Ge23 Ge25 2.5759(9)
Ge23 Ge24 2.6880(9)
Ge24 Ge25 2.5264(10)
Ge24 Ge27 2.5292(11)
Ge25 Si17 2.377(2)
Ge25 Ge26 2.5290(10)
Ge26 Ge27 2.5311(10)
Ge27 Si21 2.3889(19)
Ge28 Ge29 2.5489(11)
Ge28 Ge32 2.5608(9)
Ge28 Ge30 2.5851(10)
Ge28 Ge31 2.5896(10)
Ge29 Ge34 2.5780(10)
Ge29 Ge35 2.6912(11)
Ge29 Ge30 2.7191(10)
Ge30 Ge36 2.5770(10)
Ge30 Ge35 2.6591(11)
Ge31 Ge36 2.5702(10)
Ge31 Ge33 2.6915(10)
Ge31 Ge32 2.7185(10)
Ge32 Ge34 2.5632(11)
Ge32 Ge33 2.7033(10)
Ge33 Ge36 2.5256(9)
Ge33 Ge34 2.5262(11)
Ge34 Si25 2.373(2)
Ge34 Ge35 2.5265(9)
Ge35 Ge36 2.5252(11)
Ge36 Si29 2.389(2)
Si1 Si2 2.346(3)
Si1 Si3 2.346(3)
Si1 Si4 2.352(3)
Si2 C1 1.835(12)
Si2 C3 1.855(13)
Si2 C2 1.873(10)
Si3 C4 1.856(12)
Si3 C5 1.873(11)
Si3 C6 1.887(8)
Si4 C7 1.857(9)
Si4 C9 1.879(9)
Si4 C8 1.886(8)
Si5 Si8 2.348(3)
Si5 Si6 2.348(3)
Si5 Si7 2.352(3)
Si6 C12 1.875(8)
Si6 C10 1.880(9)
Si6 C11 1.891(8)
Si7 C13 1.867(9)
Si7 C14 1.870(10)
Si7 C15 1.882(9)
Si8 C18 1.855(10)
Si8 C16 1.875(10)
Si8 C17 1.895(11)
Si9 Si11 2.344(3)
Si9 Si12 2.345(3)
Si9 Si10 2.349(3)
Si10 C21 1.865(10)
Si10 C19 1.872(8)
Si10 C20 1.876(9)
Si11 C22 1.876(9)
Si11 C23 1.885(9)
Si11 C24 1.889(8)
Si12 C26 1.848(10)
Si12 C27 1.854(8)
Si12 C25 1.863(8)
Si13 Si14 2.344(3)
Si13 Si15 2.347(3)
Si13 Si16 2.349(3)
Si14 C28 1.858(10)
Si14 C29 1.869(9)
Si14 C30 1.874(10)
Si15 C31 1.858(9)
Si15 C32 1.866(10)
Si15 C33 1.909(10)
Si16 C34 1.880(8)
Si16 C35 1.884(9)
Si16 C36 1.888(8)
Si17 Si20 2.349(3)
Si17 Si18 2.350(3)
Si17 Si19 2.350(3)
Si18 C37 1.858(10)
Si18 C39 1.859(10)
Si18 C38 1.870(11)
Si19 C40 1.868(11)
Si19 C41 1.872(9)
Si19 C42 1.873(10)
Si20 C44 1.853(10)
Si20 C45 1.865(9)
Si20 C43 1.866(9)
Si21 Si24 2.349(3)
Si21 Si23 2.352(3)
Si21 Si22 2.354(3)
Si22 C46 1.862(9)
Si22 C48 1.864(8)
Si22 C47 1.880(9)
Si23 C51 1.848(11)
Si23 C50 1.865(9)
Si23 C49 1.890(10)
Si24 C53 1.874(10)
Si24 C52 1.878(10)
Si24 C54 1.879(7)
Si25 Si26 2.347(3)
Si25 Si28 2.348(3)
Si25 Si27 2.352(3)
Si26 C56 1.849(11)
Si26 C55 1.877(14)
Si26 C57 1.885(12)
Si27 C59 1.830(9)
Si27 C58 1.859(11)
Si27 C60 1.878(9)
Si28 C62 1.869(10)
Si28 C63 1.874(9)
Si28 C61 1.889(10)
Si29 Si30 2.341(3)
Si29 Si31 2.343(3)
Si29 Si32 2.344(3)
Si30 C64 1.878(9)
Si30 C66 1.884(10)
Si30 C65 1.911(10)
Si31 C68 1.867(8)
Si31 C67 1.872(10)
Si31 C69 1.886(10)
Si32 C72 1.848(14)
Si32 C71 1.893(11)
Si32 C70 1.901(12)
C1 H1A 0.9800
C1 H1B 0.9800
C1 H1C 0.9800
C2 H2A 0.9800
C2 H2B 0.9800
C2 H2C 0.9800
C3 H3A 0.9800
C3 H3B 0.9800
C3 H3C 0.9800
C4 H4A 0.9800
C4 H4B 0.9800
C4 H4C 0.9800
C5 H5A 0.9800
C5 H5B 0.9800
C5 H5C 0.9800
C6 H6A 0.9800
C6 H6B 0.9800
C6 H6C 0.9800
C7 H7A 0.9800
C7 H7B 0.9800
C7 H7C 0.9800
C8 H8A 0.9800
C8 H8B 0.9800
C8 H8C 0.9800
C9 H9A 0.9800
C9 H9B 0.9800
C9 H9C 0.9800
C10 H10A 0.9800
C10 H10B 0.9800
C10 H10C 0.9800
C11 H11A 0.9800
C11 H11B 0.9800
C11 H11C 0.9800
C12 H12A 0.9800
C12 H12B 0.9800
C12 H12C 0.9800
C13 H13A 0.9800
C13 H13B 0.9800
C13 H13C 0.9800
C14 H14A 0.9800
C14 H14B 0.9800
C14 H14C 0.9800
C15 H15A 0.9800
C15 H15B 0.9800
C15 H15C 0.9800
C16 H16A 0.9800
C16 H16B 0.9800
C16 H16C 0.9800
C17 H17A 0.9800
C17 H17B 0.9800
C17 H17C 0.9800
C18 H18A 0.9800
C18 H18B 0.9800
C18 H18C 0.9800
C19 H19A 0.9800
C19 H19B 0.9800
C19 H19C 0.9800
C20 H20A 0.9800
C20 H20B 0.9800
C20 H20C 0.9800
C21 H21A 0.9800
C21 H21B 0.9800
C21 H21C 0.9800
C22 H22A 0.9800
C22 H22B 0.9800
C22 H22C 0.9800
C23 H23A 0.9800
C23 H23B 0.9800
C23 H23C 0.9800
C24 H24A 0.9800
C24 H24B 0.9800
C24 H24C 0.9800
C25 H25A 0.9800
C25 H25B 0.9800
C25 H25C 0.9800
C26 H26A 0.9800
C26 H26B 0.9800
C26 H26C 0.9800
C27 H27A 0.9800
C27 H27B 0.9800
C27 H27C 0.9800
C28 H28A 0.9800
C28 H28B 0.9800
C28 H28C 0.9800
C29 H29A 0.9800
C29 H29B 0.9800
C29 H29C 0.9800
C30 H30A 0.9800
C30 H30B 0.9800
C30 H30C 0.9800
C31 H31A 0.9800
C31 H31B 0.9800
C31 H31C 0.9800
C32 H32A 0.9800
C32 H32B 0.9800
C32 H32C 0.9800
C33 H33A 0.9800
C33 H33B 0.9800
C33 H33C 0.9800
C34 H34A 0.9800
C34 H34B 0.9800
C34 H34C 0.9800
C35 H35A 0.9800
C35 H35B 0.9800
C35 H35C 0.9800
C36 H36A 0.9800
C36 H36B 0.9800
C36 H36C 0.9800
C37 H37A 0.9800
C37 H37B 0.9800
C37 H37C 0.9800
C38 H38A 0.9800
C38 H38B 0.9800
C38 H38C 0.9800
C39 H39A 0.9800
C39 H39B 0.9800
C39 H39C 0.9800
C40 H40A 0.9800
C40 H40B 0.9800
C40 H40C 0.9800
C41 H41A 0.9800
C41 H41B 0.9800
C41 H41C 0.9800
C42 H42A 0.9800
C42 H42B 0.9800
C42 H42C 0.9800
C43 H43A 0.9800
C43 H43B 0.9800
C43 H43C 0.9800
C44 H44A 0.9800
C44 H44B 0.9800
C44 H44C 0.9800
C45 H45A 0.9800
C45 H45B 0.9800
C45 H45C 0.9800
C46 H46A 0.9800
C46 H46B 0.9800
C46 H46C 0.9800
C47 H47A 0.9800
C47 H47B 0.9800
C47 H47C 0.9800
C48 H48A 0.9800
C48 H48B 0.9800
C48 H48C 0.9800
C49 H49A 0.9800
C49 H49B 0.9800
C49 H49C 0.9800
C50 H50A 0.9800
C50 H50B 0.9800
C50 H50C 0.9800
C51 H51A 0.9800
C51 H51B 0.9800
C51 H51C 0.9800
C52 H52A 0.9800
C52 H52B 0.9800
C52 H52C 0.9800
C53 H53A 0.9800
C53 H53B 0.9800
C53 H53C 0.9800
C54 H54A 0.9800
C54 H54B 0.9800
C54 H54C 0.9800
C55 H55A 0.9800
C55 H55B 0.9800
C55 H55C 0.9800
C56 H56A 0.9800
C56 H56B 0.9800
C56 H56C 0.9800
C57 H57A 0.9800
C57 H57B 0.9800
C57 H57C 0.9800
C58 H58A 0.9800
C58 H58B 0.9800
C58 H58C 0.9800
C59 H59A 0.9800
C59 H59B 0.9800
C59 H59C 0.9800
C60 H60A 0.9800
C60 H60B 0.9800
C60 H60C 0.9800
C61 H61A 0.9800
C61 H61B 0.9800
C61 H61C 0.9800
C62 H62A 0.9800
C62 H62B 0.9800
C62 H62C 0.9800
C63 H63A 0.9800
C63 H63B 0.9800
C63 H63C 0.9800
C64 H64A 0.9800
C64 H64B 0.9800
C64 H64C 0.9800
C65 H65A 0.9800
C65 H65B 0.9800
C65 H65C 0.9800
C66 H66A 0.9800
C66 H66B 0.9800
C66 H66C 0.9800
C67 H67A 0.9800
C67 H67B 0.9800
C67 H67C 0.9800
C68 H68A 0.9800
C68 H68B 0.9800
C68 H68C 0.9800
C69 H69A 0.9800
C69 H69B 0.9800
C69 H69C 0.9800
C70 H70A 0.9800
C70 H70B 0.9800
C70 H70C 0.9800
C71 H71A 0.9800
C71 H71B 0.9800
C71 H71C 0.9800
C72 H72A 0.9800
C72 H72B 0.9800
C72 H72C 0.9800
C73 C78 1.349(19)
C73 C74 1.375(17)
C73 C79 1.432(17)
C74 C75 1.355(16)
C74 H74 0.9500
C75 C76 1.385(18)
C75 H75 0.9500
C76 C77 1.36(2)
C76 H76 0.9500
C77 C78 1.298(19)
C77 H77 0.9500
C78 H78 0.9500
C79 H79A 0.9800
C79 H79B 0.9800
C79 H79C 0.9800
C80 C81 1.328(16)
C80 C86 1.371(17)
C80 C85 1.387(17)
C81 C82 1.387(18)
C81 H81 0.9500
C82 C83 1.50(2)
C82 H82 0.9500
C83 C84 1.32(2)
C83 H83 0.9500
C84 C85 1.269(17)
C84 H84 0.9500
C85 H85 0.9500
C86 H86A 0.9800
C86 H86B 0.9800
C86 H86C 0.9800
C87A C93A 1.09(3)
C87A C92 1.22(2)
C87A C88 1.43(3)
C93A C88 1.91(4)
C93A H93A 0.9800
C93A H93B 0.9800
C93A H93C 0.9800
C89A C88 1.32(2)
C89A C90 1.37(2)
C89A H89 0.9500
C89B C88 1.32(2)
C89B C90 1.37(2)
C89B C93B 1.38(3)
C93B H93D 0.9800
C93B H93E 0.9800
C93B H93F 0.9800
C87B C92 1.22(2)
C87B C88 1.43(3)
C87B H87 0.9500
C88 H88 0.9500
C90 C91 1.37(2)
C90 H90 0.9500
C91 C92 1.436(19)
C91 H91 0.9500
C92 H92 0.9500
C94 C95 1.337(14)
C94 C99 1.386(12)
C94 C100 1.495(14)
C95 C96 1.355(16)
C95 H95 0.9500
C96 C97 1.379(16)
C96 H96 0.9500
C97 C98 1.416(14)
C97 H97 0.9500
C98 C99 1.391(14)
C98 H98 0.9500
C99 H99 0.9500
C100 H10D 0.9800
C100 H10E 0.9800
C100 H10F 0.9800
C101 C102 1.356(11)
C101 C106 1.413(11)
C101 C107 1.518(12)
C102 C103 1.379(12)
C102 H102 0.9500
C103 C104 1.377(13)
C103 H103 0.9500
C104 C105 1.359(14)
C104 H104 0.9500
C105 C106 1.389(14)
C105 H105 0.9500
C106 H106 0.9500
C107 H10G 0.9800
C107 H10H 0.9800
C107 H10I 0.9800
C108 C109 1.365(14)
C108 C113 1.417(14)
C108 C114 1.475(13)
C109 C110 1.341(13)
C109 H109 0.9500
C110 C111 1.386(13)
C110 H110 0.9500
C111 C112 1.375(14)
C111 H111 0.9500
C112 C113 1.361(14)
C112 H112 0.9500
C113 H113 0.9500
C114 H11D 0.9800
C114 H11E 0.9800
C114 H11F 0.9800

loop_
_platon_squeeze_void_nr
_platon_squeeze_void_average_x
_platon_squeeze_void_average_y
_platon_squeeze_void_average_z
_platon_squeeze_void_volume
_platon_squeeze_void_count_electrons
_platon_squeeze_void_content
1 0.480 0.000 0.000 1501 454 ' '
2 0.000 0.000 0.500 492 131 ' '
3 0.493 0.145 0.570 19 2 ' '
4 0.119 0.639 0.636 16 1 ' '
5 0.298 0.889 0.448 7 1 ' '
